data_4328492
loop_
_publ_author_name
'Paula L. Diaconescu'
'Christopher C. Cummins'

_publ_section_title
;
 \m-\h6,\h6-Arene-Bridged Diuranium Hexakisketimide Complexes Isolable in
 Two States of Charge
;
_journal_name_full 'Inorganic Chemistry'
_journal_page_first 2902
_journal_page_last 2916
_journal_paper_doi 10.1021/ic202163m
_journal_volume 51
_journal_year 2012
_chemical_formula_moiety 'C95 H138 K N6 O2 U2'
_chemical_formula_sum 'C95 H138 K N6 O2 U2'
_chemical_formula_weight 1911.27
_chemical_name_systematic
; 
 ? 
;
_space_group_IT_number 2
_symmetry_cell_setting triclinic
_symmetry_space_group_name_Hall '-P 1'
_symmetry_space_group_name_H-M 'P -1'
_atom_sites_solution_hydrogens geom
_atom_sites_solution_primary direct
_atom_sites_solution_secondary difmap
_audit_creation_method SHELXL-97
_cell_angle_alpha 86.9990(10)
_cell_angle_beta 89.4630(10)
_cell_angle_gamma 81.8410(10)
_cell_formula_units_Z 4
_cell_length_a 17.1223(9)
_cell_length_b 21.3687(12)
_cell_length_c 26.0973(14)
_cell_measurement_temperature 183(2)
_cell_volume 9438.9(9)
_computing_structure_refinement 'SHELXL-97 (Sheldrick, 1997)'
_computing_structure_solution 'SHELXS-97 (Sheldrick, 1990)'
_diffrn_ambient_temperature 183(2)
_diffrn_measured_fraction_theta_full 0.983
_diffrn_measured_fraction_theta_max 0.983
_diffrn_radiation_monochromator graphite
_diffrn_radiation_source 'fine-focus sealed tube'
_diffrn_radiation_type MoK\a
_diffrn_radiation_wavelength 0.71073
_diffrn_reflns_av_R_equivalents 0.0746
_diffrn_reflns_av_sigmaI/netI 0.0860
_diffrn_reflns_limit_h_max 17
_diffrn_reflns_limit_h_min -19
_diffrn_reflns_limit_k_max 21
_diffrn_reflns_limit_k_min -23
_diffrn_reflns_limit_l_max 29
_diffrn_reflns_limit_l_min -16
_diffrn_reflns_number 38721
_diffrn_reflns_theta_full 23.28
_diffrn_reflns_theta_max 23.28
_diffrn_reflns_theta_min 1.93
_exptl_absorpt_coefficient_mu 3.518
_exptl_absorpt_correction_T_max 0.9330
_exptl_absorpt_correction_T_min 0.4501
_exptl_absorpt_correction_type multi-scan
_exptl_absorpt_process_details 'Twinabs (Bruker)'
_exptl_crystal_density_diffrn 1.345
_exptl_crystal_description block
_exptl_crystal_F_000 3876
_exptl_crystal_size_max 0.27
_exptl_crystal_size_mid 0.13
_exptl_crystal_size_min 0.02
_refine_diff_density_max 1.836
_refine_diff_density_min -3.390
_refine_diff_density_rms 0.168
_refine_ls_extinction_method none
_refine_ls_goodness_of_fit_ref 1.042
_refine_ls_hydrogen_treatment constr
_refine_ls_matrix_type full
_refine_ls_number_parameters 1996
_refine_ls_number_reflns 26710
_refine_ls_number_restraints 0
_refine_ls_restrained_S_all 1.042
_refine_ls_R_factor_all 0.0954
_refine_ls_R_factor_gt 0.0630
_refine_ls_shift/su_max 0.000
_refine_ls_shift/su_mean 0.000
_refine_ls_structure_factor_coef Fsqd
_refine_ls_weighting_details 'calc w=1/[\s^2^(Fo^2^)+(0.0934P)^2^+32.4622P] where P=(Fo^2^+2Fc^2^)/3'
_refine_ls_weighting_scheme calc
_refine_ls_wR_factor_gt 0.1590
_refine_ls_wR_factor_ref 0.1789
_reflns_number_gt 18758
_reflns_number_total 26710
_reflns_threshold_expression >2sigma(I)
_cod_data_source_file ic202163m_si_004_3.cif
_cod_data_source_block '[K(DME)]2[mu-tol-12]'
_cod_database_code 4328492

loop_
_symmetry_equiv_pos_as_xyz
'x, y, z'
'-x, -y, -z'

loop_
_atom_site_label
_atom_site_type_symbol
_atom_site_fract_x
_atom_site_fract_y
_atom_site_fract_z
_atom_site_U_iso_or_equiv
_atom_site_adp_type
_atom_site_occupancy
_atom_site_symmetry_multiplicity
_atom_site_calc_flag
_atom_site_refinement_flags
_atom_site_disorder_assembly
_atom_site_disorder_group
U1 U 0.8441 0.2593 0.4483 0.031 Uani 1 1 d . . .
U2 U 0.9757 0.2029 0.3073 0.033 Uani 1 1 d . . .
U3 U 0.3895 0.2501 0.9618 0.031 Uani 1 1 d . . .
U4 U 0.5039 0.2173 0.8106 0.031 Uani 1 1 d . . .
K1 K 0.6367 0.2623 0.4045 0.057 Uani 1 1 d . . .
K2 K 0.1789 0.2611 0.9193 0.068 Uani 1 1 d . . .
N1 N 0.7565 0.1919 0.4718 0.040 Uani 1 1 d . . .
N2 N 0.7456 0.3432 0.4418 0.041 Uani 1 1 d . . .
N3 N 0.9059 0.2703 0.5215 0.044 Uani 1 1 d . . .
N4 N 0.9672 0.2743 0.2433 0.051 Uani 1 1 d . . .
N5 N 0.9542 0.1136 0.2731 0.047 Uani 1 1 d . . .
N6 N 1.1051 0.1813 0.3061 0.053 Uani 1 1 d . . .
N7 N 0.4557 0.2539 1.0350 0.043 Uani 1 1 d . . .
N8 N 0.3051 0.1816 0.9833 0.046 Uani 1 1 d . . .
N9 N 0.2950 0.3332 0.9636 0.048 Uani 1 1 d . . .
N10 N 0.4747 0.2877 0.7463 0.043 Uani 1 1 d . . .
N11 N 0.6334 0.2048 0.8034 0.047 Uani 1 1 d . . .
N12 N 0.4799 0.1308 0.7747 0.045 Uani 1 1 d . . .
O1 O 0.6448 0.2313 0.3008 0.124 Uani 1 1 d . . .
O2 O 0.5094 0.2353 0.3578 0.124 Uani 1 1 d . . .
C1 C 0.9378 0.1726 0.4028 0.054 Uani 1 1 d . . .
H1A H 0.9558 0.1334 0.4206 0.065 Uiso 1 1 calc R . .
C2 C 0.8683 0.1794 0.3747 0.053 Uani 1 1 d . . .
H2A H 0.8408 0.1442 0.3717 0.063 Uiso 1 1 calc R . .
C3 C 0.8370 0.2414 0.3497 0.054 Uani 1 1 d . . .
H3A H 0.7885 0.2475 0.3315 0.065 Uiso 1 1 calc R . .
C4 C 0.8831 0.2918 0.3540 0.043 Uani 1 1 d . . .
H4A H 0.8645 0.3320 0.3378 0.051 Uiso 1 1 calc R . .
C5 C 0.9527 0.2845 0.3805 0.053 Uani 1 1 d . . .
C6 C 0.9838 0.2252 0.4053 0.048 Uani 1 1 d . . .
H6A H 1.0328 0.2199 0.4228 0.058 Uiso 1 1 calc R . .
C7 C 1.0059 0.3381 0.3819 0.103 Uani 1 1 d . . .
H7A H 1.0408 0.3363 0.3519 0.154 Uiso 1 1 calc R . .
H7B H 1.0377 0.3322 0.4133 0.154 Uiso 1 1 calc R . .
H7C H 0.9725 0.3793 0.3815 0.154 Uiso 1 1 calc R . .
C8 C 0.4807 0.1742 0.9056 0.064 Uani 1 1 d . . .
H8A H 0.5034 0.1330 0.9178 0.077 Uiso 1 1 calc R . .
C9 C 0.5224 0.2269 0.9123 0.056 Uani 1 1 d . . .
H9A H 0.5718 0.2215 0.9293 0.068 Uiso 1 1 calc R . .
C10 C 0.4879 0.2862 0.8932 0.062 Uani 1 1 d . . .
C11 C 0.4148 0.2955 0.8691 0.057 Uani 1 1 d . . .
H11A H 0.3926 0.3367 0.8568 0.068 Uiso 1 1 calc R . .
C12 C 0.3734 0.2438 0.8630 0.066 Uani 1 1 d . . .
H12A H 0.3232 0.2501 0.8469 0.079 Uiso 1 1 calc R . .
C13 C 0.4075 0.1825 0.8813 0.063 Uani 1 1 d . . .
H13A H 0.3806 0.1472 0.8770 0.075 Uiso 1 1 calc R . .
C14 C 0.5415 0.3405 0.8969 0.063 Uani 1 1 d . . .
H14A H 0.5298 0.3620 0.9289 0.094 Uiso 1 1 calc R . .
H14B H 0.5307 0.3711 0.8677 0.094 Uiso 1 1 calc R . .
H14C H 0.5973 0.3219 0.8965 0.094 Uiso 1 1 calc R . .
C15 C 0.7270 0.1471 0.4904 0.044 Uani 1 1 d . . .
C16 C 0.6492 0.1304 0.4739 0.049 Uani 1 1 d . . .
C17 C 0.5789 0.1578 0.4956 0.059 Uani 1 1 d . . .
C18 C 0.5054 0.1413 0.4814 0.073 Uani 1 1 d . . .
H18A H 0.4581 0.1600 0.4970 0.088 Uiso 1 1 calc R . .
C19 C 0.5032 0.0976 0.4445 0.078 Uani 1 1 d . . .
C20 C 0.5743 0.0722 0.4212 0.074 Uani 1 1 d . . .
H20A H 0.5729 0.0427 0.3953 0.089 Uiso 1 1 calc R . .
C21 C 0.6444 0.0884 0.4345 0.057 Uani 1 1 d . . .
C22 C 0.5775 0.2092 0.5367 0.079 Uani 1 1 d . . .
H22A H 0.5615 0.1917 0.5700 0.119 Uiso 1 1 calc R . .
H22B H 0.5398 0.2465 0.5262 0.119 Uiso 1 1 calc R . .
H22C H 0.6302 0.2214 0.5396 0.119 Uiso 1 1 calc R . .
C23 C 0.7182 0.0630 0.4056 0.069 Uani 1 1 d . . .
H23A H 0.7048 0.0346 0.3797 0.104 Uiso 1 1 calc R . .
H23B H 0.7566 0.0395 0.4297 0.104 Uiso 1 1 calc R . .
H23C H 0.7409 0.0983 0.3887 0.104 Uiso 1 1 calc R . .
C24 C 0.4245 0.0729 0.4330 0.112 Uani 1 1 d . . .
H24A H 0.3817 0.0961 0.4526 0.169 Uiso 1 1 calc R . .
H24B H 0.4292 0.0277 0.4429 0.169 Uiso 1 1 calc R . .
H24C H 0.4129 0.0794 0.3963 0.169 Uiso 1 1 calc R . .
C25 C 0.7694 0.1020 0.5345 0.060 Uani 1 1 d . . .
C26 C 0.7235 0.0473 0.5514 0.082 Uani 1 1 d . . .
H26A H 0.7526 0.0209 0.5788 0.123 Uiso 1 1 calc R . .
H26B H 0.7176 0.0215 0.5221 0.123 Uiso 1 1 calc R . .
H26C H 0.6713 0.0646 0.5641 0.123 Uiso 1 1 calc R . .
C27 C 0.7773 0.1428 0.5800 0.089 Uani 1 1 d . . .
H27A H 0.8036 0.1164 0.6084 0.134 Uiso 1 1 calc R . .
H27B H 0.7248 0.1619 0.5910 0.134 Uiso 1 1 calc R . .
H27C H 0.8088 0.1763 0.5697 0.134 Uiso 1 1 calc R . .
C28 C 0.8518 0.0751 0.5170 0.072 Uani 1 1 d . . .
H28A H 0.8781 0.0470 0.5444 0.108 Uiso 1 1 calc R . .
H28B H 0.8824 0.1098 0.5088 0.108 Uiso 1 1 calc R . .
H28C H 0.8479 0.0510 0.4863 0.108 Uiso 1 1 calc R . .
C29 C 0.7083 0.3973 0.4389 0.047 Uani 1 1 d . . .
C30 C 0.6272 0.4078 0.4140 0.043 Uani 1 1 d . . .
C31 C 0.6217 0.4151 0.3612 0.042 Uani 1 1 d . . .
C32 C 0.5490 0.4212 0.3363 0.057 Uani 1 1 d . . .
H32A H 0.5468 0.4258 0.2999 0.068 Uiso 1 1 calc R . .
C33 C 0.4797 0.4207 0.3645 0.075 Uani 1 1 d . . .
C34 C 0.4823 0.4137 0.4187 0.067 Uani 1 1 d . . .
H34A H 0.4355 0.4124 0.4383 0.080 Uiso 1 1 calc R . .
C35 C 0.5574 0.4086 0.4431 0.059 Uani 1 1 d . . .
C36 C 0.5570 0.4006 0.5010 0.092 Uani 1 1 d . . .
H36A H 0.5349 0.4407 0.5155 0.138 Uiso 1 1 calc R . .
H36B H 0.6111 0.3880 0.5133 0.138 Uiso 1 1 calc R . .
H36C H 0.5247 0.3678 0.5117 0.138 Uiso 1 1 calc R . .
C37 C 0.6954 0.4167 0.3269 0.056 Uani 1 1 d . . .
H37A H 0.6962 0.4598 0.3124 0.084 Uiso 1 1 calc R . .
H37B H 0.6938 0.3878 0.2991 0.084 Uiso 1 1 calc R . .
H37C H 0.7430 0.4034 0.3475 0.084 Uiso 1 1 calc R . .
C38 C 0.3960 0.4319 0.3393 0.115 Uani 1 1 d . . .
H38A H 0.4014 0.4360 0.3019 0.172 Uiso 1 1 calc R . .
H38B H 0.3661 0.4708 0.3516 0.172 Uiso 1 1 calc R . .
H38C H 0.3680 0.3960 0.3486 0.172 Uiso 1 1 calc R . .
C39 C 0.7413 0.4565 0.4593 0.067 Uani 1 1 d . . .
C40 C 0.7471 0.4477 0.5190 0.101 Uani 1 1 d . . .
H40A H 0.6941 0.4480 0.5336 0.151 Uiso 1 1 calc R . .
H40B H 0.7713 0.4824 0.5324 0.151 Uiso 1 1 calc R . .
H40C H 0.7795 0.4073 0.5284 0.151 Uiso 1 1 calc R . .
C41 C 0.8269 0.4560 0.4359 0.092 Uani 1 1 d . . .
H41A H 0.8498 0.4922 0.4477 0.138 Uiso 1 1 calc R . .
H41B H 0.8237 0.4589 0.3984 0.138 Uiso 1 1 calc R . .
H41C H 0.8602 0.4166 0.4472 0.138 Uiso 1 1 calc R . .
C42 C 0.6887 0.5200 0.4419 0.071 Uani 1 1 d . . .
H42A H 0.6356 0.5204 0.4563 0.107 Uiso 1 1 calc R . .
H42B H 0.6856 0.5234 0.4043 0.107 Uiso 1 1 calc R . .
H42C H 0.7121 0.5557 0.4541 0.107 Uiso 1 1 calc R . .
C43 C 0.9459 0.2815 0.5586 0.046 Uani 1 1 d . A .
C44 C 0.9310 0.3456 0.5817 0.040 Uani 1 1 d . . .
C45 C 0.8703 0.3589 0.6182 0.053 Uani 1 1 d . . .
C46 C 0.8548 0.4183 0.6383 0.067 Uani 1 1 d . . .
H46A H 0.8157 0.4255 0.6642 0.080 Uiso 1 1 calc R . .
C47 C 0.8966 0.4689 0.6207 0.061 Uani 1 1 d . . .
C48 C 0.9536 0.4561 0.5835 0.063 Uani 1 1 d . . .
H48A H 0.9823 0.4888 0.5713 0.076 Uiso 1 1 calc R . .
C49 C 0.9705 0.3951 0.5629 0.050 Uani 1 1 d . . .
C50 C 1.0332 0.3853 0.5188 0.081 Uani 1 1 d . . .
H50A H 1.0385 0.3414 0.5086 0.122 Uiso 1 1 calc R . .
H50B H 1.0842 0.3944 0.5310 0.122 Uiso 1 1 calc R . .
H50C H 1.0160 0.4140 0.4893 0.122 Uiso 1 1 calc R . .
C51 C 0.8181 0.3107 0.6366 0.097 Uani 1 1 d . . .
H51A H 0.7801 0.3295 0.6618 0.146 Uiso 1 1 calc R . .
H51B H 0.8507 0.2735 0.6526 0.146 Uiso 1 1 calc R . .
H51C H 0.7897 0.2979 0.6074 0.146 Uiso 1 1 calc R . .
C52 C 0.8783 0.5339 0.6416 0.097 Uani 1 1 d . . .
H52A H 0.9127 0.5620 0.6250 0.145 Uiso 1 1 calc R . .
H52B H 0.8872 0.5311 0.6787 0.145 Uiso 1 1 calc R . .
H52C H 0.8230 0.5510 0.6345 0.145 Uiso 1 1 calc R . .
C53 C 1.0106 0.2312 0.5858 0.056 Uani 1 1 d . . .
C57 C 0.9609 0.3152 0.2051 0.045 Uani 1 1 d . . .
C58 C 1.0187 0.3625 0.2029 0.043 Uani 1 1 d . . .
C59 C 1.0966 0.3457 0.1821 0.049 Uani 1 1 d . . .
C60 C 1.1512 0.3864 0.1819 0.067 Uani 1 1 d . . .
H60A H 1.2021 0.3752 0.1676 0.081 Uiso 1 1 calc R . .
C61 C 1.1301 0.4466 0.2039 0.078 Uani 1 1 d . . .
C62 C 1.0588 0.4622 0.2252 0.080 Uani 1 1 d . . .
H62A H 1.0467 0.5016 0.2409 0.096 Uiso 1 1 calc R . .
C63 C 1.0014 0.4206 0.2244 0.057 Uani 1 1 d . . .
C64 C 0.9207 0.4414 0.2492 0.083 Uani 1 1 d . . .
H64A H 0.8870 0.4084 0.2460 0.124 Uiso 1 1 calc R . .
H64B H 0.8956 0.4809 0.2319 0.124 Uiso 1 1 calc R . .
H64C H 0.9279 0.4482 0.2856 0.124 Uiso 1 1 calc R . .
C65 C 1.1972 0.4914 0.2052 0.125 Uani 1 1 d . . .
H65A H 1.1760 0.5309 0.2209 0.187 Uiso 1 1 calc R . .
H65B H 1.2145 0.5008 0.1701 0.187 Uiso 1 1 calc R . .
H65C H 1.2421 0.4699 0.2253 0.187 Uiso 1 1 calc R . .
C66 C 1.1184 0.2789 0.1612 0.068 Uani 1 1 d . . .
H66A H 1.1728 0.2741 0.1484 0.103 Uiso 1 1 calc R . .
H66B H 1.0825 0.2736 0.1333 0.103 Uiso 1 1 calc R . .
H66C H 1.1138 0.2468 0.1889 0.103 Uiso 1 1 calc R . .
C67 C 0.8999 0.3162 0.1625 0.060 Uani 1 1 d . . .
C68 C 0.8157 0.3243 0.1887 0.116 Uani 1 1 d . . .
H68A H 0.8058 0.3657 0.2040 0.174 Uiso 1 1 calc R . .
H68B H 0.8139 0.2907 0.2156 0.174 Uiso 1 1 calc R . .
H68C H 0.7753 0.3217 0.1629 0.174 Uiso 1 1 calc R . .
C69 C 0.9121 0.2505 0.1392 0.094 Uani 1 1 d . . .
H69A H 0.9639 0.2436 0.1225 0.142 Uiso 1 1 calc R . .
H69B H 0.8708 0.2485 0.1139 0.142 Uiso 1 1 calc R . .
H69C H 0.9094 0.2176 0.1665 0.142 Uiso 1 1 calc R . .
C70 C 0.9035 0.3672 0.1213 0.076 Uani 1 1 d . . .
H70A H 0.9558 0.3617 0.1053 0.113 Uiso 1 1 calc R . .
H70B H 0.8937 0.4086 0.1364 0.113 Uiso 1 1 calc R . .
H70C H 0.8633 0.3645 0.0954 0.113 Uiso 1 1 calc R . .
C71 C 0.9419 0.0646 0.2529 0.046 Uani 1 1 d . . .
C72 C 0.9154 0.0663 0.1984 0.046 Uani 1 1 d . C .
C73 C 0.8337 0.0781 0.1870 0.067 Uani 1 1 d . . .
C74 C 0.8081 0.0825 0.1356 0.085 Uani 1 1 d . C .
H74A H 0.7534 0.0898 0.1278 0.102 Uiso 1 1 calc R . .
C75 C 0.8623 0.0762 0.0978 0.080 Uani 1 1 d . . .
C76 C 0.9475 0.0671 0.1066 0.085 Uani 1 1 d . C .
H76A H 0.9848 0.0644 0.0793 0.102 Uiso 1 1 calc R . .
C77 C 0.9701 0.0628 0.1584 0.063 Uani 1 1 d . . .
C78 C 1.0586 0.0533 0.1704 0.073 Uani 1 1 d . C .
H78A H 1.0662 0.0511 0.2077 0.110 Uiso 1 1 calc R . .
H78B H 1.0825 0.0888 0.1550 0.110 Uiso 1 1 calc R . .
H78C H 1.0837 0.0137 0.1563 0.110 Uiso 1 1 calc R . .
C79 C 0.7728 0.0872 0.2290 0.087 Uani 1 1 d . . .
H79A H 0.7200 0.0948 0.2138 0.131 Uiso 1 1 calc R . .
H79B H 0.7813 0.1237 0.2484 0.131 Uiso 1 1 calc R . .
H79C H 0.7776 0.0491 0.2520 0.131 Uiso 1 1 calc R . .
C81 C 0.9560 -0.0011 0.2837 0.052 Uani 1 1 d . . .
C82 C 1.0393 -0.0111 0.3052 0.066 Uani 1 1 d . . .
H82A H 1.0774 -0.0130 0.2769 0.099 Uiso 1 1 calc R . .
H82B H 1.0478 -0.0509 0.3262 0.099 Uiso 1 1 calc R . .
H82C H 1.0464 0.0242 0.3265 0.099 Uiso 1 1 calc R . .
C83 C 0.8948 0.0018 0.3301 0.085 Uani 1 1 d . . .
H83A H 0.9021 -0.0387 0.3501 0.128 Uiso 1 1 calc R . .
H83B H 0.8409 0.0101 0.3166 0.128 Uiso 1 1 calc R . .
H83C H 0.9038 0.0358 0.3521 0.128 Uiso 1 1 calc R . .
C84 C 0.9436 -0.0564 0.2495 0.062 Uani 1 1 d . . .
H84A H 0.9813 -0.0581 0.2210 0.093 Uiso 1 1 calc R . .
H84B H 0.8897 -0.0494 0.2360 0.093 Uiso 1 1 calc R . .
H84C H 0.9520 -0.0964 0.2701 0.093 Uiso 1 1 calc R . .
C85 C 1.1781 0.1757 0.3173 0.040 Uani 1 1 d . B .
C86 C 1.2029 0.2143 0.3600 0.041 Uani 1 1 d . . .
C87 C 1.2207 0.2760 0.3493 0.047 Uani 1 1 d . . .
C88 C 1.2411 0.3123 0.3896 0.053 Uani 1 1 d . . .
H88A H 1.2520 0.3542 0.3822 0.064 Uiso 1 1 calc R . .
C89 C 1.2455 0.2869 0.4407 0.058 Uani 1 1 d . . .
C90 C 1.2274 0.2281 0.4503 0.067 Uani 1 1 d . . .
H90A H 1.2303 0.2109 0.4847 0.080 Uiso 1 1 calc R . .
C91 C 1.2042 0.1909 0.4115 0.052 Uani 1 1 d . . .
C92 C 1.1810 0.1241 0.4270 0.063 Uani 1 1 d . . .
H92A H 1.1664 0.1040 0.3962 0.095 Uiso 1 1 calc R . .
H92B H 1.1362 0.1288 0.4508 0.095 Uiso 1 1 calc R . .
H92C H 1.2260 0.0976 0.4437 0.095 Uiso 1 1 calc R . .
C93 C 1.2701 0.3255 0.4816 0.096 Uani 1 1 d . . .
H93A H 1.2703 0.3016 0.5147 0.144 Uiso 1 1 calc R . .
H93B H 1.2330 0.3647 0.4830 0.144 Uiso 1 1 calc R . .
H93C H 1.3232 0.3356 0.4741 0.144 Uiso 1 1 calc R . .
C94 C 1.2131 0.3054 0.2950 0.062 Uani 1 1 d . . .
H94A H 1.1987 0.2743 0.2718 0.093 Uiso 1 1 calc R . .
H94B H 1.2635 0.3185 0.2841 0.093 Uiso 1 1 calc R . .
H94C H 1.1721 0.3425 0.2941 0.093 Uiso 1 1 calc R . .
C95 C 1.2415 0.1300 0.2884 0.052 Uani 1 1 d . . .
C99 C 0.5010 0.2575 1.0721 0.043 Uani 1 1 d . . .
C100 C 0.4859 0.3185 1.1026 0.047 Uani 1 1 d . . .
C101 C 0.4312 0.3232 1.1432 0.050 Uani 1 1 d . . .
C102 C 0.4176 0.3772 1.1723 0.064 Uani 1 1 d . . .
H90D H 0.3831 0.3788 1.2011 0.077 Uiso 1 1 calc R . .
C103 C 0.4567 0.4285 1.1575 0.072 Uani 1 1 d . . .
C104 C 0.5093 0.4242 1.1169 0.068 Uani 1 1 d . . .
H90B H 0.5363 0.4590 1.1077 0.082 Uiso 1 1 calc R . .
C105 C 0.5234 0.3697 1.0892 0.057 Uani 1 1 d . . .
C106 C 0.5785 0.3714 1.0438 0.073 Uani 1 1 d . . .
H90C H 0.5839 0.3308 1.0274 0.109 Uiso 1 1 calc R . .
H10D H 0.6304 0.3792 1.0554 0.109 Uiso 1 1 calc R . .
H10E H 0.5570 0.4054 1.0190 0.109 Uiso 1 1 calc R . .
C107 C 0.3799 0.2710 1.1577 0.075 Uani 1 1 d . . .
H10F H 0.3460 0.2836 1.1869 0.112 Uiso 1 1 calc R . .
H10G H 0.4141 0.2313 1.1669 0.112 Uiso 1 1 calc R . .
H10H H 0.3470 0.2648 1.1283 0.112 Uiso 1 1 calc R . .
C108 C 0.4367 0.4905 1.1893 0.097 Uani 1 1 d . . .
H10I H 0.4673 0.5230 1.1756 0.146 Uiso 1 1 calc R . .
H10J H 0.4503 0.4802 1.2255 0.146 Uiso 1 1 calc R . .
H10K H 0.3803 0.5063 1.1864 0.146 Uiso 1 1 calc R . .
C109 C 0.5668 0.2063 1.0902 0.052 Uani 1 1 d . . .
C110 C 0.6447 0.2334 1.0957 0.099 Uani 1 1 d . . .
H10A H 0.6374 0.2674 1.1197 0.149 Uiso 1 1 calc R . .
H11B H 0.6607 0.2502 1.0621 0.149 Uiso 1 1 calc R . .
H11C H 0.6858 0.1997 1.1086 0.149 Uiso 1 1 calc R . .
C111 C 0.5792 0.1516 1.0514 0.096 Uani 1 1 d . . .
H11D H 0.5297 0.1341 1.0478 0.144 Uiso 1 1 calc R . .
H11E H 0.6203 0.1181 1.0645 0.144 Uiso 1 1 calc R . .
H11F H 0.5952 0.1685 1.0180 0.144 Uiso 1 1 calc R . .
C112 C 0.5476 0.1742 1.1416 0.086 Uani 1 1 d . . .
H11G H 0.5392 0.2058 1.1677 0.129 Uiso 1 1 calc R . .
H11H H 0.5917 0.1417 1.1519 0.129 Uiso 1 1 calc R . .
H11I H 0.4998 0.1545 1.1381 0.129 Uiso 1 1 calc R . .
C113 C 0.2710 0.1356 1.0002 0.045 Uani 1 1 d . . .
C114 C 0.1919 0.1249 0.9794 0.043 Uani 1 1 d . . .
C115 C 0.1887 0.0927 0.9345 0.048 Uani 1 1 d . . .
C116 C 0.1153 0.0864 0.9130 0.061 Uani 1 1 d . . .
H11J H 0.1133 0.0638 0.8828 0.074 Uiso 1 1 calc R . .
C117 C 0.0459 0.1130 0.9357 0.075 Uani 1 1 d . . .
C118 C 0.0481 0.1437 0.9805 0.086 Uani 1 1 d . . .
H11K H 0.0003 0.1596 0.9971 0.103 Uiso 1 1 calc R . .
C119 C 0.1224 0.1516 1.0019 0.062 Uani 1 1 d . . .
C120 C 0.1206 0.1881 1.0517 0.094 Uani 1 1 d . . .
H10B H 0.1045 0.1615 1.0806 0.141 Uiso 1 1 calc R . .
H12B H 0.0828 0.2270 1.0478 0.141 Uiso 1 1 calc R . .
H12C H 0.1732 0.1988 1.0583 0.141 Uiso 1 1 calc R . .
C121 C 0.2634 0.0639 0.9075 0.071 Uani 1 1 d . . .
H12D H 0.3097 0.0718 0.9266 0.106 Uiso 1 1 calc R . .
H12E H 0.2648 0.0832 0.8726 0.106 Uiso 1 1 calc R . .
H12F H 0.2636 0.0182 0.9058 0.106 Uiso 1 1 calc R . .
C122 C -0.0362 0.1064 0.9116 0.112 Uani 1 1 d . . .
H12G H -0.0786 0.1279 0.9325 0.167 Uiso 1 1 calc R . .
H12H H -0.0419 0.0615 0.9107 0.167 Uiso 1 1 calc R . .
H12I H -0.0392 0.1257 0.8767 0.167 Uiso 1 1 calc R . .
C123 C 0.3115 0.0876 1.0428 0.069 Uani 1 1 d . . .
C124 C 0.2571 0.0370 1.0612 0.097 Uani 1 1 d . . .
H12J H 0.2845 0.0081 1.0877 0.145 Uiso 1 1 calc R . .
H12K H 0.2451 0.0130 1.0320 0.145 Uiso 1 1 calc R . .
H12L H 0.2079 0.0586 1.0754 0.145 Uiso 1 1 calc R . .
C125 C 0.3292 0.1259 1.0898 0.084 Uani 1 1 d . . .
H12M H 0.3630 0.1575 1.0788 0.125 Uiso 1 1 calc R . .
H12N H 0.3562 0.0970 1.1165 0.125 Uiso 1 1 calc R . .
H12O H 0.2796 0.1473 1.1035 0.125 Uiso 1 1 calc R . .
C126 C 0.3884 0.0560 1.0214 0.103 Uani 1 1 d . . .
H12P H 0.4211 0.0884 1.0102 0.155 Uiso 1 1 calc R . .
H12Q H 0.3778 0.0317 0.9921 0.155 Uiso 1 1 calc R . .
H12R H 0.4164 0.0275 1.0480 0.155 Uiso 1 1 calc R . .
C127 C 0.2588 0.3906 0.9700 0.047 Uani 1 1 d . . .
C128 C 0.1729 0.4067 0.9549 0.045 Uani 1 1 d . . .
C129 C 0.1133 0.3976 0.9891 0.056 Uani 1 1 d . . .
C130 C 0.0343 0.4132 0.9742 0.061 Uani 1 1 d . . .
H10C H -0.0064 0.4064 0.9980 0.073 Uiso 1 1 calc R . .
C131 C 0.0145 0.4383 0.9256 0.067 Uani 1 1 d . . .
C132 C 0.0741 0.4459 0.8900 0.067 Uani 1 1 d . . .
H13B H 0.0611 0.4623 0.8562 0.080 Uiso 1 1 calc R . .
C133 C 0.1531 0.4293 0.9044 0.055 Uani 1 1 d . . .
C134 C 0.2165 0.4376 0.8638 0.069 Uani 1 1 d . . .
H13C H 0.1912 0.4538 0.8313 0.103 Uiso 1 1 calc R . .
H13D H 0.2488 0.3966 0.8589 0.103 Uiso 1 1 calc R . .
H13E H 0.2501 0.4676 0.8752 0.103 Uiso 1 1 calc R . .
C135 C -0.0743 0.4572 0.9097 0.095 Uani 1 1 d . . .
H13F H -0.1083 0.4489 0.9390 0.143 Uiso 1 1 calc R . .
H13G H -0.0862 0.4322 0.8811 0.143 Uiso 1 1 calc R . .
H13H H -0.0839 0.5023 0.8992 0.143 Uiso 1 1 calc R . .
C136 C 0.1293 0.3666 1.0437 0.080 Uani 1 1 d . . .
H13I H 0.1863 0.3580 1.0497 0.120 Uiso 1 1 calc R . .
H13J H 0.1068 0.3269 1.0469 0.120 Uiso 1 1 calc R . .
H13K H 0.1048 0.3955 1.0692 0.120 Uiso 1 1 calc R . .
C137 C 0.3011 0.4410 0.9933 0.067 Uani 1 1 d . . .
C138 C 0.2555 0.5100 0.9839 0.105 Uani 1 1 d . . .
H13L H 0.2514 0.5206 0.9470 0.157 Uiso 1 1 calc R . .
H13M H 0.2842 0.5402 1.0002 0.157 Uiso 1 1 calc R . .
H13N H 0.2024 0.5121 0.9988 0.157 Uiso 1 1 calc R . .
C139 C 0.3054 0.4272 1.0529 0.106 Uani 1 1 d . . .
H13O H 0.3335 0.3846 1.0605 0.159 Uiso 1 1 calc R . .
H13P H 0.2519 0.4302 1.0670 0.159 Uiso 1 1 calc R . .
H13Q H 0.3336 0.4583 1.0684 0.159 Uiso 1 1 calc R . .
C140 C 0.3863 0.4371 0.9728 0.090 Uani 1 1 d . . .
H14D H 0.4137 0.3939 0.9790 0.135 Uiso 1 1 calc R . .
H14E H 0.4141 0.4667 0.9906 0.135 Uiso 1 1 calc R . .
H14F H 0.3853 0.4483 0.9359 0.135 Uiso 1 1 calc R . .
C141 C 0.4579 0.3285 0.7093 0.035 Uani 1 1 d . . .
C142 C 0.3725 0.3511 0.6955 0.039 Uani 1 1 d . . .
C143 C 0.3305 0.4028 0.7208 0.037 Uani 1 1 d . . .
C144 C 0.2523 0.4209 0.7093 0.048 Uani 1 1 d . . .
H14G H 0.2240 0.4553 0.7264 0.057 Uiso 1 1 calc R . .
C145 C 0.2127 0.3909 0.6736 0.057 Uani 1 1 d . . .
C146 C 0.2526 0.3379 0.6495 0.057 Uani 1 1 d . . .
H14H H 0.2260 0.3160 0.6258 0.069 Uiso 1 1 calc R . .
C147 C 0.3327 0.3181 0.6614 0.043 Uani 1 1 d . . .
C148 C 0.3719 0.2590 0.6373 0.067 Uani 1 1 d . . .
H14I H 0.4271 0.2500 0.6483 0.101 Uiso 1 1 calc R . .
H14J H 0.3696 0.2653 0.5998 0.101 Uiso 1 1 calc R . .
H14K H 0.3444 0.2233 0.6481 0.101 Uiso 1 1 calc R . .
C149 C 0.1251 0.4131 0.6624 0.073 Uani 1 1 d . . .
H14L H 0.1067 0.4502 0.6821 0.109 Uiso 1 1 calc R . .
H14M H 0.0945 0.3789 0.6723 0.109 Uiso 1 1 calc R . .
H14N H 0.1181 0.4243 0.6257 0.109 Uiso 1 1 calc R . .
C150 C 0.3708 0.4384 0.7592 0.043 Uani 1 1 d . . .
H15A H 0.3326 0.4722 0.7725 0.065 Uiso 1 1 calc R . .
H15B H 0.4142 0.4568 0.7423 0.065 Uiso 1 1 calc R . .
H15C H 0.3917 0.4091 0.7876 0.065 Uiso 1 1 calc R . .
C151 C 0.5229 0.3553 0.6772 0.046 Uani 1 1 d . . .
C152 C 0.5731 0.3881 0.7121 0.069 Uani 1 1 d . . .
H15D H 0.5949 0.3582 0.7398 0.104 Uiso 1 1 calc R . .
H15E H 0.5405 0.4243 0.7267 0.104 Uiso 1 1 calc R . .
H15F H 0.6164 0.4029 0.6922 0.104 Uiso 1 1 calc R . .
C153 C 0.5777 0.2993 0.6518 0.073 Uani 1 1 d . . .
H15G H 0.5994 0.2680 0.6787 0.109 Uiso 1 1 calc R . .
H15H H 0.6210 0.3161 0.6334 0.109 Uiso 1 1 calc R . .
H15I H 0.5467 0.2792 0.6278 0.109 Uiso 1 1 calc R . .
C154 C 0.4889 0.4049 0.6330 0.065 Uani 1 1 d . . .
H15J H 0.4547 0.4400 0.6479 0.097 Uiso 1 1 calc R . .
H15K H 0.4583 0.3842 0.6090 0.097 Uiso 1 1 calc R . .
H15L H 0.5326 0.4211 0.6146 0.097 Uiso 1 1 calc R . .
C155 C 0.7069 0.2002 0.8104 0.039 Uani 1 1 d . . .
C156 C 0.7374 0.2310 0.8567 0.037 Uani 1 1 d . . .
C157 C 0.7436 0.1974 0.9044 0.045 Uani 1 1 d . . .
C158 C 0.7676 0.2267 0.9471 0.048 Uani 1 1 d . . .
H15M H 0.7734 0.2030 0.9790 0.057 Uiso 1 1 calc R . .
C159 C 0.7834 0.2891 0.9451 0.050 Uani 1 1 d . . .
C160 C 0.7738 0.3216 0.8959 0.061 Uani 1 1 d . . .
H16A H 0.7817 0.3647 0.8928 0.073 Uiso 1 1 calc R . .
C161 C 0.7534 0.2926 0.8523 0.046 Uani 1 1 d . . .
C162 C 0.7422 0.3340 0.8023 0.069 Uani 1 1 d . . .
H16B H 0.7280 0.3086 0.7746 0.103 Uiso 1 1 calc R . .
H16C H 0.7914 0.3506 0.7935 0.103 Uiso 1 1 calc R . .
H16D H 0.7000 0.3694 0.8069 0.103 Uiso 1 1 calc R . .
C163 C 0.8116 0.3180 0.9906 0.080 Uani 1 1 d . . .
H16E H 0.8138 0.2876 1.0203 0.120 Uiso 1 1 calc R . .
H16F H 0.7752 0.3561 0.9980 0.120 Uiso 1 1 calc R . .
H16G H 0.8643 0.3292 0.9837 0.120 Uiso 1 1 calc R . .
C164 C 0.7247 0.1301 0.9138 0.054 Uani 1 1 d . . .
H16H H 0.7335 0.1168 0.9500 0.080 Uiso 1 1 calc R . .
H16I H 0.7590 0.1015 0.8924 0.080 Uiso 1 1 calc R . .
H16J H 0.6694 0.1289 0.9050 0.080 Uiso 1 1 calc R . .
C165 C 0.7687 0.1615 0.7747 0.051 Uani 1 1 d . . .
C166 C 0.7656 0.0919 0.7847 0.138 Uani 1 1 d . . .
H16K H 0.8039 0.0676 0.7626 0.207 Uiso 1 1 calc R . .
H16L H 0.7125 0.0828 0.7773 0.207 Uiso 1 1 calc R . .
H16M H 0.7784 0.0801 0.8208 0.207 Uiso 1 1 calc R . .
C167 C 0.7447 0.1773 0.7196 0.112 Uani 1 1 d . . .
H16N H 0.7827 0.1535 0.6970 0.168 Uiso 1 1 calc R . .
H16O H 0.7438 0.2228 0.7119 0.168 Uiso 1 1 calc R . .
H16P H 0.6921 0.1659 0.7142 0.168 Uiso 1 1 calc R . .
C168 C 0.8519 0.1775 0.7835 0.112 Uani 1 1 d . . .
H16Q H 0.8894 0.1530 0.7610 0.168 Uiso 1 1 calc R . .
H16R H 0.8671 0.1669 0.8194 0.168 Uiso 1 1 calc R . .
H16S H 0.8525 0.2228 0.7757 0.168 Uiso 1 1 calc R . .
C169 C 0.4648 0.0803 0.7558 0.040 Uani 1 1 d . . .
C170 C 0.4197 0.0838 0.7053 0.041 Uani 1 1 d . . .
C171 C 0.4620 0.0858 0.6585 0.052 Uani 1 1 d . . .
C172 C 0.4169 0.0931 0.6133 0.081 Uani 1 1 d . . .
H17A H 0.4434 0.0949 0.5813 0.097 Uiso 1 1 calc R . .
C173 C 0.3404 0.0975 0.6134 0.068 Uani 1 1 d . . .
C174 C 0.2964 0.0990 0.6572 0.072 Uani 1 1 d . . .
H17B H 0.2405 0.1061 0.6556 0.086 Uiso 1 1 calc R . .
C175 C 0.3365 0.0895 0.7066 0.063 Uani 1 1 d . . .
C176 C 0.2923 0.0904 0.7567 0.084 Uani 1 1 d . . .
H17C H 0.3300 0.0831 0.7852 0.126 Uiso 1 1 calc R . .
H17D H 0.2586 0.0569 0.7581 0.126 Uiso 1 1 calc R . .
H17E H 0.2597 0.1316 0.7595 0.126 Uiso 1 1 calc R . .
C177 C 0.5495 0.0830 0.6583 0.079 Uani 1 1 d . . .
H17F H 0.5686 0.0849 0.6228 0.118 Uiso 1 1 calc R . .
H17G H 0.5736 0.0433 0.6758 0.118 Uiso 1 1 calc R . .
H17H H 0.5639 0.1189 0.6762 0.118 Uiso 1 1 calc R . .
C178 C 0.2919 0.1068 0.5617 0.117 Uani 1 1 d . . .
H17I H 0.3285 0.1050 0.5326 0.176 Uiso 1 1 calc R . .
H17J H 0.2585 0.1481 0.5606 0.176 Uiso 1 1 calc R . .
H17K H 0.2588 0.0732 0.5600 0.176 Uiso 1 1 calc R . .
C179 C 0.4928 0.0132 0.7814 0.049 Uani 1 1 d . . .
C180 C 0.4729 -0.0404 0.7498 0.062 Uani 1 1 d . . .
H18B H 0.4918 -0.0811 0.7677 0.094 Uiso 1 1 calc R . .
H18C H 0.4986 -0.0382 0.7162 0.094 Uiso 1 1 calc R . .
H18D H 0.4157 -0.0363 0.7453 0.094 Uiso 1 1 calc R . .
C181 C 0.5814 0.0089 0.7908 0.066 Uani 1 1 d . . .
H18E H 0.6012 -0.0327 0.8069 0.100 Uiso 1 1 calc R . .
H18F H 0.5911 0.0420 0.8135 0.100 Uiso 1 1 calc R . .
H18G H 0.6086 0.0145 0.7580 0.100 Uiso 1 1 calc R . .
C182 C 0.4515 0.0107 0.8348 0.071 Uani 1 1 d . . .
H18H H 0.4675 -0.0308 0.8522 0.107 Uiso 1 1 calc R . .
H18I H 0.3941 0.0176 0.8301 0.107 Uiso 1 1 calc R . .
H18J H 0.4669 0.0438 0.8556 0.107 Uiso 1 1 calc R . .
C183 C 0.6406 0.2716 0.2525 0.128 Uani 1 1 d . . .
H18K H 0.6455 0.2447 0.2230 0.192 Uiso 1 1 calc R . .
H18L H 0.6837 0.2974 0.2517 0.192 Uiso 1 1 calc R . .
H18M H 0.5899 0.2994 0.2508 0.192 Uiso 1 1 calc R . .
C184 C 0.6007 0.1829 0.2981 0.129 Uani 1 1 d . . .
H18N H 0.6206 0.1479 0.3230 0.154 Uiso 1 1 calc R . .
H18Z H 0.6047 0.1665 0.2632 0.154 Uiso 1 1 calc R . .
C185 C 0.5107 0.2090 0.3107 0.121 Uani 1 1 d . . .
H18O H 0.4890 0.2412 0.2840 0.145 Uiso 1 1 calc R . .
H18P H 0.4785 0.1739 0.3117 0.145 Uiso 1 1 calc R . .
C186 C 0.4314 0.2539 0.3738 0.105 Uani 1 1 d . . .
H18Q H 0.3949 0.2383 0.3504 0.158 Uiso 1 1 calc R . .
H18R H 0.4206 0.3002 0.3735 0.158 Uiso 1 1 calc R . .
H18S H 0.4241 0.2362 0.4086 0.158 Uiso 1 1 calc R . .
C54A C 0.9809 0.1981 0.6269 0.054 Uani 0.50 1 d P A 1
H54D H 1.0241 0.1803 0.6500 0.080 Uiso 0.50 1 calc PR A 1
H54E H 0.9552 0.1638 0.6142 0.080 Uiso 0.50 1 calc PR A 1
H54F H 0.9424 0.2269 0.6455 0.080 Uiso 0.50 1 calc PR A 1
C55A C 1.0776 0.2541 0.6006 0.051 Uani 0.50 1 d P A 1
H55A H 1.1216 0.2194 0.6033 0.077 Uiso 0.50 1 calc PR A 1
H55B H 1.0685 0.2729 0.6340 0.077 Uiso 0.50 1 calc PR A 1
H55C H 1.0904 0.2864 0.5751 0.077 Uiso 0.50 1 calc PR A 1
C56A C 1.0324 0.1816 0.5488 0.052 Uani 0.50 1 d P A 1
H56D H 1.0598 0.1435 0.5668 0.079 Uiso 0.50 1 calc PR A 1
H56E H 1.0672 0.1969 0.5224 0.079 Uiso 0.50 1 calc PR A 1
H56F H 0.9846 0.1715 0.5326 0.079 Uiso 0.50 1 calc PR A 1
C54B C 1.0056 0.2297 0.6388 0.054 Uani 0.50 1 d PR A 2
H54A H 1.0315 0.1887 0.6530 0.080 Uiso 0.50 1 calc PR A 2
H54B H 0.9500 0.2357 0.6492 0.080 Uiso 0.50 1 calc PR A 2
H54C H 1.0317 0.2636 0.6517 0.080 Uiso 0.50 1 calc PR A 2
C55B C 1.0930 0.2554 0.5739 0.051 Uani 0.50 1 d P A 2
H55D H 1.1334 0.2326 0.5970 0.077 Uiso 0.50 1 calc PR A 2
H55E H 1.0881 0.3009 0.5792 0.077 Uiso 0.50 1 calc PR A 2
H55F H 1.1082 0.2477 0.5382 0.077 Uiso 0.50 1 calc PR A 2
C56B C 1.0111 0.1662 0.5648 0.052 Uani 0.50 1 d P A 2
H56A H 1.0617 0.1400 0.5727 0.079 Uiso 0.50 1 calc PR A 2
H56B H 1.0037 0.1706 0.5275 0.079 Uiso 0.50 1 calc PR A 2
H56C H 0.9682 0.1461 0.5806 0.079 Uiso 0.50 1 calc PR A 2
C96A C 1.3245 0.1465 0.2964 0.058 Uani 0.50 1 d P B 3
H96A H 1.3629 0.1174 0.2780 0.087 Uiso 0.50 1 calc PR B 3
H96B H 1.3369 0.1427 0.3331 0.087 Uiso 0.50 1 calc PR B 3
H96C H 1.3268 0.1900 0.2833 0.087 Uiso 0.50 1 calc PR B 3
C97A C 1.2219 0.1328 0.2340 0.051 Uani 0.50 1 d P B 3
H97A H 1.2615 0.1043 0.2159 0.077 Uiso 0.50 1 calc PR B 3
H97B H 1.2212 0.1762 0.2196 0.077 Uiso 0.50 1 calc PR B 3
H97C H 1.1698 0.1198 0.2298 0.077 Uiso 0.50 1 calc PR B 3
C98A C 1.2327 0.0610 0.3085 0.052 Uani 0.50 1 d P B 3
H98A H 1.2715 0.0308 0.2913 0.078 Uiso 0.50 1 calc PR B 3
H98B H 1.1794 0.0523 0.3012 0.078 Uiso 0.50 1 calc PR B 3
H98C H 1.2418 0.0568 0.3456 0.078 Uiso 0.50 1 calc PR B 3
C96B C 1.3245 0.1465 0.2964 0.058 Uani 0.50 1 d P B 4
H96D H 1.3629 0.1174 0.2780 0.087 Uiso 0.50 1 calc PR B 4
H96E H 1.3369 0.1427 0.3331 0.087 Uiso 0.50 1 calc PR B 4
H96F H 1.3268 0.1900 0.2833 0.087 Uiso 0.50 1 calc PR B 4
C97B C 1.2219 0.1328 0.2340 0.051 Uani 0.50 1 d P B 4
H97D H 1.2615 0.1043 0.2159 0.077 Uiso 0.50 1 calc PR B 4
H97E H 1.2212 0.1762 0.2196 0.077 Uiso 0.50 1 calc PR B 4
H97F H 1.1698 0.1198 0.2298 0.077 Uiso 0.50 1 calc PR B 4
C98B C 1.2327 0.0610 0.3085 0.052 Uani 0.50 1 d P B 4
H98D H 1.2715 0.0308 0.2913 0.078 Uiso 0.50 1 calc PR B 4
H98E H 1.1794 0.0523 0.3012 0.078 Uiso 0.50 1 calc PR B 4
H98F H 1.2418 0.0568 0.3456 0.078 Uiso 0.50 1 calc PR B 4
O3 O 0.0464 0.2586 0.8629 0.051 Uani 1 1 d R . .
O4 O 0.1823 0.2403 0.8117 0.051 Uani 1 1 d R . .
C187 C -0.0303 0.2878 0.8782 0.051 Uani 1 1 d R . .
H18T H -0.0693 0.2813 0.8525 0.077 Uiso 1 1 calc R . .
H18U H -0.0298 0.3333 0.8811 0.077 Uiso 1 1 calc R . .
H18V H -0.0441 0.2689 0.9115 0.077 Uiso 1 1 calc R . .
C188 C 0.0482 0.2471 0.8122 0.051 Uani 1 1 d . . .
H18W H 0.0476 0.2869 0.7909 0.062 Uiso 1 1 calc R . .
H18X H 0.0026 0.2264 0.8028 0.062 Uiso 1 1 calc R . .
C189 C 0.1268 0.2024 0.8052 0.051 Uani 1 1 d . . .
H18Y H 0.1321 0.1666 0.8311 0.062 Uiso 1 1 calc R . .
H19D H 0.1303 0.1855 0.7705 0.062 Uiso 1 1 calc R . .
C190 C 0.2050 0.2782 0.7703 0.051 Uani 1 1 d . . .
H19A H 0.1992 0.2575 0.7382 0.077 Uiso 1 1 calc R . .
H19B H 0.2602 0.2843 0.7745 0.077 Uiso 1 1 calc R . .
H19C H 0.1715 0.3195 0.7692 0.077 Uiso 1 1 calc R . .
C80A C 0.8484 0.0799 0.0355 0.052 Uani 0.50 1 d P C 5
H80A H 0.7917 0.0849 0.0283 0.078 Uiso 0.50 1 calc PR C 5
H80B H 0.8745 0.0409 0.0211 0.078 Uiso 0.50 1 calc PR C 5
H80C H 0.8707 0.1162 0.0199 0.078 Uiso 0.50 1 calc PR C 5
C80B C 0.8275 0.0789 0.0421 0.052 Uani 0.50 1 d P C 6
H80D H 0.7698 0.0873 0.0438 0.078 Uiso 0.50 1 calc PR C 6
H80E H 0.8436 0.0383 0.0266 0.078 Uiso 0.50 1 calc PR C 6
H80F H 0.8474 0.1128 0.0213 0.078 Uiso 0.50 1 calc PR C 6

loop_
_atom_site_aniso_label
_atom_site_aniso_U_11
_atom_site_aniso_U_22
_atom_site_aniso_U_33
_atom_site_aniso_U_23
_atom_site_aniso_U_13
_atom_site_aniso_U_12
U1 0.035 0.031 0.028 -0.002 0.002 -0.007
U2 0.034 0.035 0.030 -0.004 0.004 -0.007
U3 0.035 0.031 0.028 -0.002 0.002 -0.005
U4 0.031 0.033 0.027 -0.002 0.000 -0.004
K1 0.053 0.058 0.062 -0.007 -0.012 -0.016
K2 0.053 0.072 0.081 0.006 -0.018 -0.016
N1 0.054 0.030 0.040 -0.005 0.010 -0.018
N2 0.041 0.037 0.044 -0.006 0.003 -0.002
N3 0.052 0.051 0.030 -0.005 -0.004 -0.012
N4 0.072 0.039 0.038 -0.002 0.010 0.009
N5 0.056 0.043 0.047 -0.023 0.022 -0.022
N6 0.052 0.064 0.042 -0.020 0.002 -0.003
N7 0.051 0.043 0.035 -0.008 -0.004 -0.005
N8 0.051 0.049 0.043 -0.002 0.010 -0.019
N9 0.062 0.050 0.031 0.004 0.006 -0.001
N10 0.057 0.036 0.033 -0.002 0.005 0.006
N11 0.036 0.059 0.048 -0.006 0.003 -0.011
N12 0.051 0.053 0.033 -0.010 0.005 -0.013
O1 0.129 0.139 0.114 -0.007 -0.020 -0.051
O2 0.129 0.139 0.114 -0.007 -0.020 -0.051
C1 0.068 0.036 0.052 -0.002 0.030 0.013
C2 0.055 0.059 0.048 -0.021 0.027 -0.014
C3 0.033 0.090 0.041 -0.023 0.006 -0.008
C4 0.045 0.037 0.043 0.002 0.019 0.003
C5 0.065 0.054 0.047 -0.024 0.028 -0.024
C6 0.030 0.071 0.040 -0.006 0.008 0.007
C7 0.092 0.097 0.141 -0.079 0.077 -0.066
C8 0.111 0.028 0.046 -0.008 0.048 0.015
C9 0.039 0.100 0.031 -0.015 -0.001 -0.010
C10 0.087 0.063 0.047 -0.029 0.027 -0.043
C11 0.072 0.049 0.044 0.010 0.017 0.005
C12 0.017 0.158 0.023 -0.013 0.008 -0.010
C13 0.087 0.069 0.043 -0.019 0.031 -0.046
C14 0.087 0.069 0.043 -0.019 0.031 -0.046
C15 0.058 0.023 0.053 -0.013 0.022 -0.012
C16 0.051 0.041 0.060 -0.007 0.025 -0.022
C17 0.062 0.051 0.069 -0.009 0.030 -0.024
C18 0.056 0.060 0.103 -0.003 0.009 -0.006
C19 0.083 0.071 0.086 0.004 -0.002 -0.035
C20 0.079 0.065 0.082 -0.012 0.005 -0.022
C21 0.060 0.054 0.065 -0.018 0.013 -0.030
C22 0.086 0.084 0.074 -0.050 0.025 -0.019
C23 0.077 0.070 0.069 -0.039 0.024 -0.026
C24 0.072 0.126 0.154 -0.040 -0.010 -0.053
C25 0.085 0.042 0.055 0.008 0.005 -0.016
C26 0.103 0.076 0.074 0.019 0.011 -0.046
C27 0.133 0.077 0.057 -0.002 -0.021 -0.009
C28 0.055 0.078 0.079 0.015 0.002 -0.007
C29 0.061 0.052 0.023 0.000 -0.007 0.009
C30 0.046 0.035 0.047 -0.002 -0.002 -0.004
C31 0.048 0.028 0.049 0.002 -0.007 0.002
C32 0.056 0.046 0.066 0.013 -0.010 -0.007
C33 0.058 0.054 0.114 0.038 -0.038 -0.022
C34 0.044 0.068 0.087 0.009 0.002 -0.010
C35 0.074 0.038 0.061 0.004 -0.001 0.000
C36 0.082 0.127 0.057 -0.006 0.016 0.020
C37 0.064 0.056 0.043 0.008 -0.001 0.003
C38 0.071 0.099 0.174 0.049 -0.059 -0.031
C39 0.092 0.043 0.064 -0.010 -0.039 0.002
C40 0.148 0.082 0.073 -0.029 -0.060 -0.007
C41 0.056 0.083 0.140 -0.029 -0.015 -0.013
C42 0.087 0.042 0.083 -0.008 -0.043 0.003
C43 0.049 0.043 0.047 -0.001 0.003 -0.004
C44 0.044 0.040 0.034 -0.002 -0.010 -0.005
C45 0.068 0.059 0.038 -0.010 -0.001 -0.022
C46 0.077 0.067 0.059 -0.010 -0.010 -0.013
C47 0.076 0.050 0.055 -0.024 -0.024 0.004
C48 0.069 0.048 0.072 0.008 -0.029 -0.010
C49 0.052 0.058 0.041 0.010 -0.018 -0.019
C50 0.071 0.102 0.075 0.005 -0.008 -0.030
C51 0.094 0.088 0.122 -0.034 0.054 -0.050
C52 0.143 0.039 0.107 -0.021 -0.028 0.001
C53 0.063 0.053 0.049 -0.006 -0.011 0.003
C57 0.046 0.047 0.043 -0.007 0.004 -0.004
C58 0.061 0.040 0.028 -0.001 -0.001 -0.007
C59 0.058 0.062 0.026 0.009 -0.007 -0.008
C60 0.058 0.084 0.062 0.025 -0.008 -0.029
C61 0.122 0.063 0.063 0.016 -0.023 -0.064
C62 0.120 0.066 0.061 0.000 -0.012 -0.034
C63 0.092 0.031 0.047 0.007 -0.003 -0.003
C64 0.099 0.069 0.075 -0.022 0.019 0.011
C65 0.141 0.122 0.131 -0.003 -0.025 -0.088
C66 0.083 0.063 0.056 -0.019 0.012 0.007
C67 0.060 0.070 0.054 -0.010 0.010 -0.014
C68 0.054 0.204 0.093 0.012 -0.022 -0.034
C69 0.120 0.095 0.078 -0.023 -0.030 -0.035
C70 0.089 0.092 0.049 0.022 -0.020 -0.030
C71 0.034 0.043 0.062 -0.013 0.012 -0.007
C72 0.046 0.029 0.063 -0.006 -0.012 0.000
C73 0.073 0.032 0.096 -0.006 -0.024 -0.007
C74 0.112 0.060 0.076 0.008 -0.024 0.006
C75 0.127 0.032 0.084 0.005 -0.064 -0.023
C76 0.143 0.056 0.058 0.009 -0.038 -0.022
C77 0.089 0.054 0.046 -0.002 -0.014 -0.014
C78 0.053 0.107 0.061 -0.008 0.009 -0.016
C79 0.043 0.098 0.118 -0.035 0.007 0.012
C81 0.060 0.047 0.050 -0.012 0.008 -0.008
C82 0.050 0.091 0.056 0.023 -0.018 -0.016
C83 0.095 0.071 0.089 0.010 0.052 -0.021
C84 0.075 0.035 0.075 -0.011 -0.007 0.001
C85 0.029 0.046 0.041 -0.010 -0.003 0.007
C86 0.048 0.035 0.041 -0.003 -0.008 -0.002
C87 0.037 0.045 0.061 -0.006 0.001 -0.007
C88 0.039 0.061 0.061 -0.016 0.001 -0.006
C89 0.051 0.075 0.055 -0.019 0.001 -0.022
C90 0.054 0.082 0.061 -0.015 -0.009 0.006
C91 0.042 0.059 0.057 0.004 -0.007 -0.011
C92 0.071 0.057 0.057 0.006 0.009 0.004
C93 0.088 0.138 0.070 -0.031 -0.002 -0.039
C94 0.094 0.049 0.044 0.014 -0.006 -0.022
C95 0.028 0.061 0.069 -0.021 0.007 -0.004
C99 0.052 0.051 0.029 -0.003 0.009 -0.017
C100 0.052 0.053 0.038 -0.005 -0.007 -0.016
C101 0.050 0.050 0.050 -0.003 0.000 -0.007
C102 0.064 0.064 0.064 -0.003 0.000 -0.009
C103 0.072 0.072 0.072 -0.004 0.000 -0.010
C104 0.068 0.068 0.068 -0.004 0.000 -0.010
C105 0.057 0.057 0.057 -0.003 0.000 -0.008
C106 0.073 0.073 0.073 -0.004 0.000 -0.010
C107 0.075 0.075 0.075 -0.004 0.000 -0.011
C108 0.097 0.097 0.097 -0.005 0.000 -0.014
C109 0.052 0.052 0.052 -0.003 0.000 -0.007
C110 0.099 0.099 0.099 -0.005 0.000 -0.014
C111 0.096 0.096 0.096 -0.005 0.000 -0.014
C112 0.086 0.086 0.086 -0.004 0.000 -0.012
C113 0.045 0.045 0.045 -0.002 0.000 -0.006
C114 0.043 0.043 0.043 -0.002 0.000 -0.006
C115 0.048 0.048 0.048 -0.002 0.000 -0.007
C116 0.061 0.061 0.061 -0.003 0.000 -0.009
C117 0.075 0.075 0.075 -0.004 0.000 -0.011
C118 0.086 0.086 0.086 -0.004 0.000 -0.012
C119 0.062 0.062 0.062 -0.003 0.000 -0.009
C120 0.094 0.094 0.094 -0.005 0.000 -0.013
C121 0.071 0.071 0.071 -0.004 0.000 -0.010
C122 0.112 0.112 0.112 -0.006 0.000 -0.016
C123 0.069 0.069 0.069 -0.004 0.000 -0.010
C124 0.097 0.097 0.097 -0.005 0.000 -0.014
C125 0.084 0.084 0.084 -0.004 0.000 -0.012
C126 0.103 0.103 0.103 -0.005 0.000 -0.015
C127 0.047 0.047 0.047 -0.002 0.000 -0.007
C128 0.045 0.045 0.045 -0.002 0.000 -0.006
C129 0.056 0.056 0.056 -0.003 0.000 -0.008
C130 0.061 0.061 0.061 -0.003 0.000 -0.009
C131 0.067 0.067 0.067 -0.003 0.000 -0.010
C132 0.067 0.067 0.067 -0.003 0.000 -0.009
C133 0.055 0.055 0.055 -0.003 0.000 -0.008
C134 0.069 0.069 0.069 -0.004 0.000 -0.010
C135 0.095 0.095 0.095 -0.005 0.000 -0.013
C136 0.080 0.080 0.080 -0.004 0.000 -0.011
C137 0.067 0.067 0.067 -0.003 0.000 -0.010
C138 0.105 0.105 0.105 -0.005 0.000 -0.015
C139 0.106 0.106 0.106 -0.005 0.000 -0.015
C140 0.090 0.090 0.090 -0.005 0.000 -0.013
C141 0.035 0.035 0.035 -0.002 0.000 -0.005
C142 0.039 0.039 0.039 -0.002 0.000 -0.006
C143 0.037 0.037 0.037 -0.002 0.000 -0.005
C144 0.048 0.048 0.048 -0.002 0.000 -0.007
C145 0.057 0.057 0.057 -0.003 0.000 -0.008
C146 0.057 0.057 0.057 -0.003 0.000 -0.008
C147 0.043 0.043 0.043 -0.002 0.000 -0.006
C148 0.067 0.067 0.067 -0.003 0.000 -0.010
C149 0.073 0.073 0.073 -0.004 0.000 -0.010
C150 0.043 0.043 0.043 -0.002 0.000 -0.006
C151 0.046 0.046 0.046 -0.002 0.000 -0.007
C152 0.069 0.069 0.069 -0.004 0.000 -0.010
C153 0.073 0.073 0.073 -0.004 0.000 -0.010
C154 0.065 0.065 0.065 -0.003 0.000 -0.009
C155 0.039 0.039 0.039 -0.002 0.000 -0.006
C156 0.037 0.037 0.037 -0.002 0.000 -0.005
C157 0.045 0.045 0.045 -0.002 0.000 -0.006
C158 0.048 0.048 0.048 -0.002 0.000 -0.007
C159 0.050 0.050 0.050 -0.003 0.000 -0.007
C160 0.061 0.061 0.061 -0.003 0.000 -0.009
C161 0.046 0.046 0.046 -0.002 0.000 -0.007
C162 0.069 0.069 0.069 -0.004 0.000 -0.010
C163 0.080 0.080 0.080 -0.004 0.000 -0.011
C164 0.054 0.054 0.054 -0.003 0.000 -0.008
C165 0.051 0.051 0.051 -0.003 0.000 -0.007
C166 0.138 0.138 0.138 -0.007 0.000 -0.020
C167 0.112 0.112 0.112 -0.006 0.000 -0.016
C168 0.112 0.112 0.112 -0.006 0.000 -0.016
C169 0.040 0.040 0.040 -0.002 0.000 -0.006
C170 0.041 0.041 0.041 -0.002 0.000 -0.006
C171 0.052 0.052 0.052 -0.003 0.000 -0.007
C172 0.081 0.081 0.081 -0.004 0.000 -0.012
C173 0.068 0.068 0.068 -0.004 0.000 -0.010
C174 0.072 0.072 0.072 -0.004 0.000 -0.010
C175 0.063 0.063 0.063 -0.003 0.000 -0.009
C176 0.084 0.084 0.084 -0.004 0.000 -0.012
C177 0.079 0.079 0.079 -0.004 0.000 -0.011
C178 0.117 0.117 0.117 -0.006 0.000 -0.017
C179 0.049 0.049 0.049 -0.003 0.000 -0.007
C180 0.062 0.062 0.062 -0.003 0.000 -0.009
C181 0.066 0.066 0.066 -0.003 0.000 -0.009
C182 0.071 0.071 0.071 -0.004 0.000 -0.010
C183 0.128 0.128 0.128 -0.007 0.000 -0.018
C184 0.129 0.129 0.129 -0.007 0.000 -0.018
C185 0.121 0.121 0.121 -0.006 0.000 -0.017
C186 0.105 0.105 0.105 -0.005 0.000 -0.015
C54A 0.054 0.054 0.054 -0.003 0.000 -0.008
C55A 0.051 0.051 0.051 -0.003 0.000 -0.007
C56A 0.052 0.052 0.052 -0.003 0.000 -0.007
C54B 0.054 0.054 0.054 -0.003 0.000 -0.008
C55B 0.051 0.051 0.051 -0.003 0.000 -0.007
C56B 0.052 0.052 0.052 -0.003 0.000 -0.007
C96A 0.058 0.058 0.058 -0.003 0.000 -0.008
C97A 0.051 0.051 0.051 -0.003 0.000 -0.007
C98A 0.052 0.052 0.052 -0.003 0.000 -0.007
C96B 0.058 0.058 0.058 -0.003 0.000 -0.008
C97B 0.051 0.051 0.051 -0.003 0.000 -0.007
C98B 0.052 0.052 0.052 -0.003 0.000 -0.007
O3 0.051 0.051 0.051 -0.003 0.000 -0.007
O4 0.051 0.051 0.051 -0.003 0.000 -0.007
C187 0.051 0.051 0.051 -0.003 0.000 -0.007
C188 0.051 0.051 0.051 -0.003 0.000 -0.007
C189 0.051 0.051 0.051 -0.003 0.000 -0.007
C190 0.051 0.051 0.051 -0.003 0.000 -0.007
C80A 0.052 0.052 0.052 -0.003 0.000 -0.007
C80B 0.052 0.052 0.052 -0.003 0.000 -0.007

loop_
_atom_type_symbol
_atom_type_description
_atom_type_scat_dispersion_real
_atom_type_scat_dispersion_imag
_atom_type_scat_source
C C 0.0033 0.0016 'International Tables Vol C Tables 4.2.6.8 and 6.1.1.4'
H H 0.0000 0.0000 'International Tables Vol C Tables 4.2.6.8 and 6.1.1.4'
N N 0.0061 0.0033 'International Tables Vol C Tables 4.2.6.8 and 6.1.1.4'
O O 0.0106 0.0060 'International Tables Vol C Tables 4.2.6.8 and 6.1.1.4'
K K 0.2009 0.2494 'International Tables Vol C Tables 4.2.6.8 and 6.1.1.4'
U U -9.6767 9.6646 'International Tables Vol C Tables 4.2.6.8 and 6.1.1.4'

loop_
_geom_angle_atom_site_label_1
_geom_angle_atom_site_label_2
_geom_angle_atom_site_label_3
_geom_angle
N3 U1 N2 105.2
N3 U1 N1 103.3
N2 U1 N1 91.4
N3 U1 C1 104.1
N2 U1 C1 148.4
N1 U1 C1 93.3
N3 U1 C2 134.1
N2 U1 C2 120.6
N1 U1 C2 79.8
C1 U1 C2 30.8
N3 U1 C4 128.9
N2 U1 C4 86.7
N1 U1 C4 126.3
C1 U1 C4 65.4
C2 U1 C4 56.4
N3 U1 C3 154.5
N2 U1 C3 91.7
N1 U1 C3 95.0
C1 U1 C3 56.7
C2 U1 C3 32.6
C4 U1 C3 31.6
N3 U1 C5 100.7
N2 U1 C5 106.1
N1 U1 C5 145.2
C1 U1 C5 56.4
C2 U1 C5 65.4
C4 U1 C5 30.1
C3 U1 C5 55.6
N3 U1 C6 88.8
N2 U1 C6 137.3
N1 U1 C6 124.9
C1 U1 C6 32.3
C2 U1 C6 56.1
C4 U1 C6 54.9
C3 U1 C6 66.1
C5 U1 C6 31.3
N3 U1 K1 137.2
N2 U1 K1 51.5
N1 U1 K1 51.2
C1 U1 K1 110.4
C2 U1 K1 80.4
C4 U1 K1 89.0
C3 U1 K1 68.2
C5 U1 K1 119.1
C6 U1 K1 133.5
N4 U2 N6 95.7
N4 U2 N5 105.5
N6 U2 N5 95.6
N4 U2 C2 129.1
N6 U2 C2 133.2
N5 U2 C2 85.6
N4 U2 C6 125.9
N6 U2 C6 88.6
N5 U2 C6 127.7
C2 U2 C6 56.4
N4 U2 C4 83.4
N6 U2 C4 130.1
N5 U2 C4 132.9
C2 U2 C4 56.4
C6 U2 C4 55.1
N4 U2 C1 148.2
N6 U2 C1 103.8
N5 U2 C1 97.4
C2 U2 C1 30.7
C6 U2 C1 32.2
C4 U2 C1 64.8
N4 U2 C5 95.9
N6 U2 C5 101.6
N5 U2 C5 151.0
C2 U2 C5 65.6
C6 U2 C5 31.4
C4 U2 C5 30.1
C1 U2 C5 56.0
N4 U2 C3 97.2
N6 U2 C3 154.6
N5 U2 C3 101.9
C2 U2 C3 32.6
C6 U2 C3 66.1
C4 U2 C3 31.4
C1 U2 C3 56.0
C5 U2 C3 55.4
N9 U3 N7 103.7
N9 U3 N8 92.5
N7 U3 N8 102.6
N9 U3 C8 146.8
N7 U3 C8 105.6
N8 U3 C8 96.0
N9 U3 C13 120.2
N7 U3 C13 135.8
N8 U3 C13 81.4
C8 U3 C13 31.2
N9 U3 C9 134.1
N7 U3 C9 90.1
N8 U3 C9 127.3
C8 U3 C9 32.1
C13 U3 C9 56.5
N9 U3 C12 91.5
N7 U3 C12 155.8
N8 U3 C12 95.3
C8 U3 C12 55.8
C13 U3 C12 31.6
C9 U3 C12 66.0
N9 U3 C10 103.2
N7 U3 C10 102.1
N8 U3 C10 146.5
C8 U3 C10 55.5
C13 U3 C10 65.0
C9 U3 C10 30.9
C12 U3 C10 55.5
N9 U3 C11 84.0
N7 U3 C11 130.7
N8 U3 C11 125.9
C8 U3 C11 65.1
C13 U3 C11 55.8
C9 U3 C11 55.6
C12 U3 C11 31.3
C10 U3 C11 30.9
N9 U3 K2 52.0
N7 U3 K2 137.9
N8 U3 K2 53.3
C8 U3 K2 110.4
C13 U3 K2 79.7
C9 U3 K2 131.9
C12 U3 K2 66.2
C10 U3 K2 115.9
C11 U3 K2 85.0
N11 U4 N10 98.6
N11 U4 N12 99.4
N10 U4 N12 100.2
N11 U4 C13 133.4
N10 U4 C13 126.9
N12 U4 C13 83.4
N11 U4 C12 152.0
N10 U4 C12 97.6
N12 U4 C12 100.0
C13 U4 C12 31.4
N11 U4 C11 127.5
N10 U4 C11 87.5
N12 U4 C11 130.9
C13 U4 C11 55.4
C12 U4 C11 31.1
N11 U4 C8 103.4
N10 U4 C8 150.9
N12 U4 C8 94.9
C13 U4 C8 30.7
C12 U4 C8 55.0
C11 U4 C8 64.0
N11 U4 C10 99.1
N10 U4 C10 103.7
N12 U4 C10 147.0
C13 U4 C10 64.1
C12 U4 C10 54.7
C11 U4 C10 30.4
C8 U4 C10 54.2
N11 U4 C9 87.9
N10 U4 C9 133.2
N12 U4 C9 124.5
C13 U4 C9 55.2
C12 U4 C9 64.5
C11 U4 C9 54.2
C8 U4 C9 31.1
C10 U4 C9 30.0
O2 K1 O1 59.9
O2 K1 N1 135.0
O1 K1 N1 116.0
O2 K1 N2 156.5
O1 K1 N2 119.0
N1 K1 N2 68.1
O2 K1 C30 110.5
O1 K1 C30 110.9
N1 K1 C30 111.8
N2 K1 C30 46.4
O2 K1 C16 90.7
O1 K1 C16 107.4
N1 K1 C16 45.5
N2 K1 C16 110.7
C30 K1 C16 141.7
O2 K1 C31 96.9
O1 K1 C31 86.8
N1 K1 C31 128.1
N2 K1 C31 60.1
C30 K1 C31 24.2
C16 K1 C31 165.8
O2 K1 C17 81.4
O1 K1 C17 119.8
N1 K1 C17 61.8
N2 K1 C17 114.3
C30 K1 C17 125.9
C16 K1 C17 24.0
C31 K1 C17 146.1
O2 K1 C35 97.4
O1 K1 C35 122.9
N1 K1 C35 115.7
N2 K1 C35 62.6
C30 K1 C35 24.3
C16 K1 C35 125.8
C31 K1 C35 41.4
C17 K1 C35 105.0
O2 K1 C184 44.2
O1 K1 C184 22.6
N1 K1 C184 113.3
N2 K1 C184 140.8
C30 K1 C184 127.9
C16 K1 C184 89.7
C31 K1 C184 104.1
C17 K1 C184 98.1
C35 K1 C184 131.0
O2 K1 C15 116.1
O1 K1 C15 115.5
N1 K1 C15 20.0
N2 K1 C15 86.2
C30 K1 C15 125.8
C16 K1 C15 25.7
C31 K1 C15 146.1
C17 K1 C15 43.1
C35 K1 C15 121.4
C184 K1 C15 105.0
O2 K1 C29 136.6
O1 K1 C29 118.9
N1 K1 C29 86.8
N2 K1 C29 20.3
C30 K1 C29 26.1
C16 K1 C29 125.3
C31 K1 C29 43.0
C17 K1 C29 120.9
C35 K1 C29 43.7
C184 K1 C29 141.0
C15 K1 C29 103.3
O3 K2 O4 56.8
O3 K2 N9 149.9
O4 K2 N9 120.0
O3 K2 N8 144.5
O4 K2 N8 116.2
N9 K2 N8 65.6
O3 K2 C114 100.1
O4 K2 C114 107.4
N9 K2 C114 108.5
N8 K2 C114 45.8
O3 K2 C128 106.7
O4 K2 C128 118.2
N9 K2 C128 45.5
N8 K2 C128 106.3
C114 K2 C128 134.3
O3 K2 C119 89.7
O4 K2 C119 119.5
N9 K2 C119 113.0
N8 K2 C119 62.5
C114 K2 C119 24.3
C128 K2 C119 119.2
O3 K2 C189 41.5
O4 K2 C189 22.1
N9 K2 C189 142.0
N8 K2 C189 117.8
C114 K2 C189 92.9
C128 K2 C189 131.3
C119 K2 C189 99.6
O3 K2 C113 125.4
O4 K2 C113 116.3
N9 K2 C113 84.0
N8 K2 C113 20.6
C114 K2 C113 25.5
C128 K2 C113 118.9
C119 K2 C113 43.0
C189 K2 C113 109.4
O3 K2 U3 163.6
O4 K2 U3 106.9
N9 K2 U3 36.4
N8 K2 U3 36.8
C114 K2 U3 82.4
C128 K2 U3 82.0
C119 K2 U3 98.4
C189 K2 U3 122.5
C113 K2 U3 57.3
C15 N1 U1 163.0
C15 N1 K1 105.7
U1 N1 K1 91.1
C29 N2 U1 163.6
C29 N2 K1 104.8
U1 N2 K1 90.8
C43 N3 U1 171.7
C57 N4 U2 178.3
C71 N5 U2 178.4
C85 N6 U2 164.3
C99 N7 U3 171.8
C113 N8 U3 167.0
C113 N8 K2 103.0
U3 N8 K2 89.9
C127 N9 U3 161.2
C127 N9 K2 107.2
U3 N9 K2 91.6
C141 N10 U4 179.8
C155 N11 U4 166.4
C169 N12 U4 177.7
C184 O1 C183 111.7
C184 O1 K1 105.0
C183 O1 K1 131.6
C185 O2 C186 110.7
C185 O2 K1 124.0
C186 O2 K1 124.8
C2 C1 C6 120.9
C2 C1 U1 75.6
C6 C1 U1 75.9
C2 C1 U2 73.7
C6 C1 U2 73.6
U1 C1 U2 115.3
C2 C1 H1A 119.6
C6 C1 H1A 119.6
U1 C1 H1A 120.0
U2 C1 H1A 124.7
C1 C2 C3 120.1
C1 C2 U2 75.6
C3 C2 U2 75.0
C1 C2 U1 73.6
C3 C2 U1 73.7
U2 C2 U1 115.3
C1 C2 H2A 120.0
C3 C2 H2A 120.0
U2 C2 H2A 120.5
U1 C2 H2A 124.3
C4 C3 C2 117.1
C4 C3 U1 74.2
C2 C3 U1 73.6
C4 C3 U2 73.8
C2 C3 U2 72.4
U1 C3 U2 114.0
C4 C3 H3A 121.5
C2 C3 H3A 121.5
U1 C3 H3A 122.1
U2 C3 H3A 123.9
C5 C4 C3 122.7
C5 C4 U1 75.7
C3 C4 U1 74.2
C5 C4 U2 75.2
C3 C4 U2 74.8
U1 C4 U2 114.5
C5 C4 H4A 118.6
C3 C4 H4A 118.6
U1 C4 H4A 122.8
U2 C4 H4A 122.7
C4 C5 C6 121.1
C4 C5 C7 122.6
C6 C5 C7 116.0
C4 C5 U2 74.8
C6 C5 U2 74.0
C7 C5 U2 119.1
C4 C5 U1 74.2
C6 C5 U1 74.7
C7 C5 U1 127.1
U2 C5 U1 113.7
C5 C6 C1 118.0
C5 C6 U2 74.6
C1 C6 U2 74.1
C5 C6 U1 74.0
C1 C6 U1 71.8
U2 C6 U1 113.7
C5 C6 H6A 121.0
C1 C6 H6A 121.0
U2 C6 H6A 121.5
U1 C6 H6A 124.8
C5 C7 H7A 109.5
C5 C7 H7B 109.5
H7A C7 H7B 109.5
C5 C7 H7C 109.5
H7A C7 H7C 109.5
H7B C7 H7C 109.5
C13 C8 C9 121.0
C13 C8 U3 74.9
C9 C8 U3 74.4
C13 C8 U4 73.4
C9 C8 U4 76.5
U3 C8 U4 115.7
C13 C8 H8A 119.5
C9 C8 H8A 119.5
U3 C8 H8A 122.4
U4 C8 H8A 121.8
C10 C9 C8 117.8
C10 C9 U3 74.8
C8 C9 U3 73.5
C10 C9 U4 73.6
C8 C9 U4 72.4
U3 C9 U4 113.4
C10 C9 H9A 121.1
C8 C9 H9A 121.1
U3 C9 H9A 122.0
U4 C9 H9A 124.5
C11 C10 C9 122.1
C11 C10 C14 123.2
C9 C10 C14 114.6
C11 C10 U3 74.7
C9 C10 U3 74.3
C14 C10 U3 127.6
C11 C10 U4 73.8
C9 C10 U4 76.4
C14 C10 U4 117.8
U3 C10 U4 114.4
C10 C11 C12 120.2
C10 C11 U3 74.4
C12 C11 U3 74.1
C10 C11 U4 75.9
C12 C11 U4 73.7
U3 C11 U4 115.2
C10 C11 H11A 119.9
C12 C11 H11A 119.9
U3 C11 H11A 123.0
U4 C11 H11A 121.8
C11 C12 C13 119.2
C11 C12 U3 74.6
C13 C12 U3 74.0
C11 C12 U4 75.2
C13 C12 U4 74.1
U3 C12 U4 116.1
C11 C12 H12A 120.4
C13 C12 H12A 120.4
U3 C12 H12A 122.3
U4 C12 H12A 121.6
C8 C13 C12 119.7
C8 C13 U3 73.9
C12 C13 U3 74.4
C8 C13 U4 75.9
C12 C13 U4 74.4
U3 C13 U4 116.4
C8 C13 H13A 120.1
C12 C13 H13A 120.1
U3 C13 H13A 122.9
U4 C13 H13A 120.7
C10 C14 H14A 109.5
C10 C14 H14B 109.5
H14A C14 H14B 109.5
C10 C14 H14C 109.5
H14A C14 H14C 109.5
H14B C14 H14C 109.5
N1 C15 C16 123.8
N1 C15 C25 121.4
C16 C15 C25 114.8
N1 C15 K1 54.4
C16 C15 K1 69.8
C25 C15 K1 172.3
C17 C16 C21 117.6
C17 C16 C15 121.0
C21 C16 C15 121.4
C17 C16 K1 84.6
C21 C16 K1 99.1
C15 C16 K1 84.5
C16 C17 C18 121.6
C16 C17 C22 121.5
C18 C17 C22 117.0
C16 C17 K1 71.5
C18 C17 K1 109.1
C22 C17 K1 89.7
C19 C18 C17 119.3
C19 C18 H18A 120.4
C17 C18 H18A 120.4
C18 C19 C20 118.7
C18 C19 C24 119.9
C20 C19 C24 121.2
C21 C20 C19 122.0
C21 C20 H20A 119.0
C19 C20 H20A 119.0
C20 C21 C16 120.7
C20 C21 C23 119.6
C16 C21 C23 119.7
C17 C22 H22A 109.5
C17 C22 H22B 109.5
H22A C22 H22B 109.5
C17 C22 H22C 109.5
H22A C22 H22C 109.5
H22B C22 H22C 109.5
C21 C23 H23A 109.5
C21 C23 H23B 109.5
H23A C23 H23B 109.5
C21 C23 H23C 109.5
H23A C23 H23C 109.5
H23B C23 H23C 109.5
C19 C24 H24A 109.5
C19 C24 H24B 109.5
H24A C24 H24B 109.5
C19 C24 H24C 109.5
H24A C24 H24C 109.5
H24B C24 H24C 109.5
C28 C25 C27 108.3
C28 C25 C26 109.4
C27 C25 C26 109.4
C28 C25 C15 109.5
C27 C25 C15 106.9
C26 C25 C15 113.2
C25 C26 H26A 109.5
C25 C26 H26B 109.5
H26A C26 H26B 109.5
C25 C26 H26C 109.5
H26A C26 H26C 109.5
H26B C26 H26C 109.5
C25 C27 H27A 109.5
C25 C27 H27B 109.5
H27A C27 H27B 109.5
C25 C27 H27C 109.5
H27A C27 H27C 109.5
H27B C27 H27C 109.5
C25 C28 H28A 109.5
C25 C28 H28B 109.5
H28A C28 H28B 109.5
C25 C28 H28C 109.5
H28A C28 H28C 109.5
H28B C28 H28C 109.5
N2 C29 C30 119.1
N2 C29 C39 122.9
C30 C29 C39 118.0
N2 C29 K1 54.9
C30 C29 K1 64.4
C39 C29 K1 175.2
C31 C30 C35 118.9
C31 C30 C29 119.1
C35 C30 C29 122.0
C31 C30 K1 88.6
C35 C30 K1 90.4
C29 C30 K1 89.5
C30 C31 C32 121.4
C30 C31 C37 121.8
C32 C31 C37 116.8
C30 C31 K1 67.3
C32 C31 K1 99.7
C37 C31 K1 103.5
C33 C32 C31 120.4
C33 C32 H32A 119.8
C31 C32 H32A 119.8
C32 C33 C34 120.2
C32 C33 C38 123.0
C34 C33 C38 116.7
C33 C34 C35 118.1
C33 C34 H34A 120.9
C35 C34 H34A 120.9
C30 C35 C34 120.9
C30 C35 C36 123.0
C34 C35 C36 116.0
C30 C35 K1 65.4
C34 C35 K1 98.8
C36 C35 K1 103.9
C35 C36 H36A 109.5
C35 C36 H36B 109.5
H36A C36 H36B 109.5
C35 C36 H36C 109.5
H36A C36 H36C 109.5
H36B C36 H36C 109.5
C31 C37 H37A 109.5
C31 C37 H37B 109.5
H37A C37 H37B 109.5
C31 C37 H37C 109.5
H37A C37 H37C 109.5
H37B C37 H37C 109.5
C33 C38 H38A 109.5
C33 C38 H38B 109.5
H38A C38 H38B 109.5
C33 C38 H38C 109.5
H38A C38 H38C 109.5
H38B C38 H38C 109.5
C40 C39 C42 111.8
C40 C39 C29 107.9
C42 C39 C29 111.7
C40 C39 C41 109.3
C42 C39 C41 109.3
C29 C39 C41 106.7
C39 C40 H40A 109.5
C39 C40 H40B 109.5
H40A C40 H40B 109.5
C39 C40 H40C 109.5
H40A C40 H40C 109.5
H40B C40 H40C 109.5
C39 C41 H41A 109.5
C39 C41 H41B 109.5
H41A C41 H41B 109.5
C39 C41 H41C 109.5
H41A C41 H41C 109.5
H41B C41 H41C 109.5
C39 C42 H42A 109.5
C39 C42 H42B 109.5
H42A C42 H42B 109.5
C39 C42 H42C 109.5
H42A C42 H42C 109.5
H42B C42 H42C 109.5
N3 C43 C44 119.9
N3 C43 C53 123.8
C44 C43 C53 116.2
C49 C44 C45 118.4
C49 C44 C43 120.6
C45 C44 C43 120.6
C46 C45 C44 120.8
C46 C45 C51 116.6
C44 C45 C51 122.6
C45 C46 C47 121.3
C45 C46 H46A 119.4
C47 C46 H46A 119.4
C48 C47 C46 117.5
C48 C47 C52 121.2
C46 C47 C52 121.3
C47 C48 C49 121.7
C47 C48 H48A 119.2
C49 C48 H48A 119.2
C44 C49 C48 120.2
C44 C49 C50 121.2
C48 C49 C50 118.6
C49 C50 H50A 109.5
C49 C50 H50B 109.5
H50A C50 H50B 109.5
C49 C50 H50C 109.5
H50A C50 H50C 109.5
H50B C50 H50C 109.5
C45 C51 H51A 109.5
C45 C51 H51B 109.5
H51A C51 H51B 109.5
C45 C51 H51C 109.5
H51A C51 H51C 109.5
H51B C51 H51C 109.5
C47 C52 H52A 109.5
C47 C52 H52B 109.5
H52A C52 H52B 109.5
C47 C52 H52C 109.5
H52A C52 H52C 109.5
H52B C52 H52C 109.5
C55A C53 C54B 76.0
C55A C53 C54A 109.7
C54B C53 C54A 38.5
C55A C53 C56A 109.2
C54B C53 C56A 132.9
C54A C53 C56A 102.8
C55A C53 C56B 123.6
C54B C53 C56B 112.3
C54A C53 C56B 78.1
C56A C53 C56B 25.3
C55A C53 C43 115.4
C54B C53 C43 113.3
C54A C53 C43 112.7
C56A C53 C43 106.3
C56B C53 C43 111.3
C55A C53 C55B 27.8
C54B C53 C55B 103.7
C54A C53 C55B 134.2
C56A C53 C55B 88.3
C56B C53 C55B 109.7
C43 C53 C55B 106.1
N4 C57 C58 116.8
N4 C57 C67 122.9
C58 C57 C67 120.3
C63 C58 C59 117.9
C63 C58 C57 121.7
C59 C58 C57 120.2
C60 C59 C58 121.5
C60 C59 C66 120.2
C58 C59 C66 118.3
C59 C60 C61 118.6
C59 C60 H60A 120.7
C61 C60 H60A 120.7
C62 C61 C60 121.0
C62 C61 C65 122.1
C60 C61 C65 116.8
C61 C62 C63 120.5
C61 C62 H62A 119.7
C63 C62 H62A 119.7
C58 C63 C62 120.5
C58 C63 C64 121.4
C62 C63 C64 118.1
C63 C64 H64A 109.5
C63 C64 H64B 109.5
H64A C64 H64B 109.5
C63 C64 H64C 109.5
H64A C64 H64C 109.5
H64B C64 H64C 109.5
C61 C65 H65A 109.5
C61 C65 H65B 109.5
H65A C65 H65B 109.5
C61 C65 H65C 109.5
H65A C65 H65C 109.5
H65B C65 H65C 109.5
C59 C66 H66A 109.5
C59 C66 H66B 109.5
H66A C66 H66B 109.5
C59 C66 H66C 109.5
H66A C66 H66C 109.5
H66B C66 H66C 109.5
C70 C67 C57 114.1
C70 C67 C69 110.4
C57 C67 C69 107.8
C70 C67 C68 110.0
C57 C67 C68 107.2
C69 C67 C68 107.1
C67 C68 H68A 109.5
C67 C68 H68B 109.5
H68A C68 H68B 109.5
C67 C68 H68C 109.5
H68A C68 H68C 109.5
H68B C68 H68C 109.5
C67 C69 H69A 109.5
C67 C69 H69B 109.5
H69A C69 H69B 109.5
C67 C69 H69C 109.5
H69A C69 H69C 109.5
H69B C69 H69C 109.5
C67 C70 H70A 109.5
C67 C70 H70B 109.5
H70A C70 H70B 109.5
C67 C70 H70C 109.5
H70A C70 H70C 109.5
H70B C70 H70C 109.5
N5 C71 C72 121.0
N5 C71 C81 120.7
C72 C71 C81 118.3
C77 C72 C73 119.5
C77 C72 C71 120.5
C73 C72 C71 119.6
C74 C73 C72 120.1
C74 C73 C79 118.7
C72 C73 C79 121.1
C75 C74 C73 119.1
C75 C74 H74A 120.5
C73 C74 H74A 120.5
C74 C75 C76 123.8
C74 C75 C80B 115.0
C76 C75 C80B 121.3
C74 C75 C80A 128.8
C76 C75 C80A 107.4
C80B C75 C80A 14.0
C77 C76 C75 115.0
C77 C76 H76A 122.5
C75 C76 H76A 122.5
C72 C77 C76 122.4
C72 C77 C78 119.9
C76 C77 C78 117.7
C77 C78 H78A 109.5
C77 C78 H78B 109.5
H78A C78 H78B 109.5
C77 C78 H78C 109.5
H78A C78 H78C 109.5
H78B C78 H78C 109.5
C73 C79 H79A 109.5
C73 C79 H79B 109.5
H79A C79 H79B 109.5
C73 C79 H79C 109.5
H79A C79 H79C 109.5
H79B C79 H79C 109.5
C82 C81 C84 110.4
C82 C81 C71 108.6
C84 C81 C71 111.8
C82 C81 C83 108.9
C84 C81 C83 109.6
C71 C81 C83 107.5
C81 C82 H82A 109.5
C81 C82 H82B 109.5
H82A C82 H82B 109.5
C81 C82 H82C 109.5
H82A C82 H82C 109.5
H82B C82 H82C 109.5
C81 C83 H83A 109.5
C81 C83 H83B 109.5
H83A C83 H83B 109.5
C81 C83 H83C 109.5
H83A C83 H83C 109.5
H83B C83 H83C 109.5
C81 C84 H84A 109.5
C81 C84 H84B 109.5
H84A C84 H84B 109.5
C81 C84 H84C 109.5
H84A C84 H84C 109.5
H84B C84 H84C 109.5
N6 C85 C86 118.2
N6 C85 C95 121.6
C86 C85 C95 120.2
C91 C86 C87 118.3
C91 C86 C85 121.1
C87 C86 C85 120.6
C86 C87 C88 120.1
C86 C87 C94 120.2
C88 C87 C94 119.5
C87 C88 C89 120.7
C87 C88 H88A 119.7
C89 C88 H88A 119.7
C90 C89 C88 118.4
C90 C89 C93 122.5
C88 C89 C93 119.1
C89 C90 C91 122.8
C89 C90 H90A 118.6
C91 C90 H90A 118.6
C86 C91 C90 119.6
C86 C91 C92 121.6
C90 C91 C92 118.8
C91 C92 H92A 109.5
C91 C92 H92B 109.5
H92A C92 H92B 109.5
C91 C92 H92C 109.5
H92A C92 H92C 109.5
H92B C92 H92C 109.5
C89 C93 H93A 109.5
C89 C93 H93B 109.5
H93A C93 H93B 109.5
C89 C93 H93C 109.5
H93A C93 H93C 109.5
H93B C93 H93C 109.5
C87 C94 H94A 109.5
C87 C94 H94B 109.5
H94A C94 H94B 109.5
C87 C94 H94C 109.5
H94A C94 H94C 109.5
H94B C94 H94C 109.5
C97B C95 C97A 0.0
C97B C95 C96B 111.1
C97A C95 C96B 111.1
C97B C95 C96A 111.1
C97A C95 C96A 111.1
C96B C95 C96A 0.0
C97B C95 C98B 105.3
C97A C95 C98B 105.3
C96B C95 C98B 112.8
C96A C95 C98B 112.8
C97B C95 C98A 105.3
C97A C95 C98A 105.3
C96B C95 C98A 112.8
C96A C95 C98A 112.8
C98B C95 C98A 0.0
C97B C95 C85 109.4
C97A C95 C85 109.4
C96B C95 C85 111.1
C96A C95 C85 111.1
C98B C95 C85 106.8
C98A C95 C85 106.8
N7 C99 C109 125.2
N7 C99 C100 116.9
C109 C99 C100 117.9
C105 C100 C101 118.7
C105 C100 C99 120.7
C101 C100 C99 120.6
C102 C101 C100 121.9
C102 C101 C107 115.5
C100 C101 C107 122.6
C103 C102 C101 117.7
C103 C102 H90D 121.1
C101 C102 H90D 121.1
C104 C103 C102 120.2
C104 C103 C108 123.1
C102 C103 C108 116.7
C103 C104 C105 121.2
C103 C104 H90B 119.4
C105 C104 H90B 119.4
C100 C105 C104 120.2
C100 C105 C106 122.9
C104 C105 C106 116.9
C105 C106 H90C 109.5
C105 C106 H10D 109.5
H90C C106 H10D 109.5
C105 C106 H10E 109.5
H90C C106 H10E 109.5
H10D C106 H10E 109.5
C101 C107 H10F 109.5
C101 C107 H10G 109.5
H10F C107 H10G 109.5
C101 C107 H10H 109.5
H10F C107 H10H 109.5
H10G C107 H10H 109.5
C103 C108 H10I 109.5
C103 C108 H10J 109.5
H10I C108 H10J 109.5
C103 C108 H10K 109.5
H10I C108 H10K 109.5
H10J C108 H10K 109.5
C99 C109 C112 112.2
C99 C109 C110 111.0
C112 C109 C110 108.5
C99 C109 C111 110.6
C112 C109 C111 105.2
C110 C109 C111 109.1
C109 C110 H10A 109.5
C109 C110 H11B 109.5
H10A C110 H11B 109.5
C109 C110 H11C 109.5
H10A C110 H11C 109.5
H11B C110 H11C 109.5
C109 C111 H11D 109.5
C109 C111 H11E 109.5
H11D C111 H11E 109.5
C109 C111 H11F 109.5
H11D C111 H11F 109.5
H11E C111 H11F 109.5
C109 C112 H11G 109.5
C109 C112 H11H 109.5
H11G C112 H11H 109.5
C109 C112 H11I 109.5
H11G C112 H11I 109.5
H11H C112 H11I 109.5
N8 C113 C114 121.4
N8 C113 C123 120.1
C114 C113 C123 118.5
N8 C113 K2 56.4
C114 C113 K2 65.8
C123 C113 K2 171.1
C119 C114 C115 119.3
C119 C114 C113 120.6
C115 C114 C113 119.8
C119 C114 K2 82.9
C115 C114 K2 93.5
C113 C114 K2 88.7
C114 C115 C116 120.1
C114 C115 C121 121.5
C116 C115 C121 118.4
C117 C116 C115 120.3
C117 C116 H11J 119.8
C115 C116 H11J 119.8
C118 C117 C116 120.2
C118 C117 C122 119.3
C116 C117 C122 120.5
C117 C118 C119 119.8
C117 C118 H11K 120.1
C119 C118 H11K 120.1
C114 C119 C118 120.1
C114 C119 C120 122.7
C118 C119 C120 117.1
C114 C119 K2 72.8
C118 C119 K2 100.8
C120 C119 K2 99.2
C119 C120 H10B 109.5
C119 C120 H12B 109.5
H10B C120 H12B 109.5
C119 C120 H12C 109.5
H10B C120 H12C 109.5
H12B C120 H12C 109.5
C115 C121 H12D 109.5
C115 C121 H12E 109.5
H12D C121 H12E 109.5
C115 C121 H12F 109.5
H12D C121 H12F 109.5
H12E C121 H12F 109.5
C117 C122 H12G 109.5
C117 C122 H12H 109.5
H12G C122 H12H 109.5
C117 C122 H12I 109.5
H12G C122 H12I 109.5
H12H C122 H12I 109.5
C126 C123 C125 108.9
C126 C123 C113 107.9
C125 C123 C113 108.1
C126 C123 C124 111.1
C125 C123 C124 108.7
C113 C123 C124 112.1
C123 C124 H12J 109.5
C123 C124 H12K 109.5
H12J C124 H12K 109.5
C123 C124 H12L 109.5
H12J C124 H12L 109.5
H12K C124 H12L 109.5
C123 C125 H12M 109.5
C123 C125 H12N 109.5
H12M C125 H12N 109.5
C123 C125 H12O 109.5
H12M C125 H12O 109.5
H12N C125 H12O 109.5
C123 C126 H12P 109.5
C123 C126 H12Q 109.5
H12P C126 H12Q 109.5
C123 C126 H12R 109.5
H12P C126 H12R 109.5
H12Q C126 H12R 109.5
N9 C127 C128 118.8
N9 C127 C137 121.5
C128 C127 C137 119.7
C129 C128 C133 118.9
C129 C128 C127 121.4
C133 C128 C127 119.6
C129 C128 K2 90.1
C133 C128 K2 89.6
C127 C128 K2 88.4
C128 C129 C130 120.1
C128 C129 C136 122.7
C130 C129 C136 117.1
C131 C130 C129 121.2
C131 C130 H10C 119.4
C129 C130 H10C 119.4
C130 C131 C132 119.4
C130 C131 C135 120.6
C132 C131 C135 120.0
C131 C132 C133 119.7
C131 C132 H13B 120.1
C133 C132 H13B 120.1
C132 C133 C128 120.5
C132 C133 C134 117.9
C128 C133 C134 121.6
C133 C134 H13C 109.5
C133 C134 H13D 109.5
H13C C134 H13D 109.5
C133 C134 H13E 109.5
H13C C134 H13E 109.5
H13D C134 H13E 109.5
C131 C135 H13F 109.5
C131 C135 H13G 109.5
H13F C135 H13G 109.5
C131 C135 H13H 109.5
H13F C135 H13H 109.5
H13G C135 H13H 109.5
C129 C136 H13I 109.5
C129 C136 H13J 109.5
H13I C136 H13J 109.5
C129 C136 H13K 109.5
H13I C136 H13K 109.5
H13J C136 H13K 109.5
C127 C137 C140 110.5
C127 C137 C139 108.2
C140 C137 C139 107.8
C127 C137 C138 112.7
C140 C137 C138 110.7
C139 C137 C138 106.7
C137 C138 H13L 109.5
C137 C138 H13M 109.5
H13L C138 H13M 109.5
C137 C138 H13N 109.5
H13L C138 H13N 109.5
H13M C138 H13N 109.5
C137 C139 H13O 109.5
C137 C139 H13P 109.5
H13O C139 H13P 109.5
C137 C139 H13Q 109.5
H13O C139 H13Q 109.5
H13P C139 H13Q 109.5
C137 C140 H14D 109.5
C137 C140 H14E 109.5
H14D C140 H14E 109.5
C137 C140 H14F 109.5
H14D C140 H14F 109.5
H14E C140 H14F 109.5
N10 C141 C142 119.9
N10 C141 C151 121.5
C142 C141 C151 118.6
C147 C142 C143 119.7
C147 C142 C141 120.6
C143 C142 C141 119.4
C144 C143 C142 118.5
C144 C143 C150 120.2
C142 C143 C150 121.3
C143 C144 C145 122.7
C143 C144 H14G 118.7
C145 C144 H14G 118.7
C144 C145 C146 119.6
C144 C145 C149 120.4
C146 C145 C149 119.9
C147 C146 C145 118.4
C147 C146 H14H 120.8
C145 C146 H14H 120.8
C142 C147 C146 120.9
C142 C147 C148 122.2
C146 C147 C148 116.8
C147 C148 H14I 109.5
C147 C148 H14J 109.5
H14I C148 H14J 109.5
C147 C148 H14K 109.5
H14I C148 H14K 109.5
H14J C148 H14K 109.5
C145 C149 H14L 109.5
C145 C149 H14M 109.5
H14L C149 H14M 109.5
C145 C149 H14N 109.5
H14L C149 H14N 109.5
H14M C149 H14N 109.5
C143 C150 H15A 109.5
C143 C150 H15B 109.5
H15A C150 H15B 109.5
C143 C150 H15C 109.5
H15A C150 H15C 109.5
H15B C150 H15C 109.5
C152 C151 C141 109.3
C152 C151 C153 108.6
C141 C151 C153 109.6
C152 C151 C154 108.0
C141 C151 C154 113.0
C153 C151 C154 108.2
C151 C152 H15D 109.5
C151 C152 H15E 109.5
H15D C152 H15E 109.5
C151 C152 H15F 109.5
H15D C152 H15F 109.5
H15E C152 H15F 109.5
C151 C153 H15G 109.5
C151 C153 H15H 109.5
H15G C153 H15H 109.5
C151 C153 H15I 109.5
H15G C153 H15I 109.5
H15H C153 H15I 109.5
C151 C154 H15J 109.5
C151 C154 H15K 109.5
H15J C154 H15K 109.5
C151 C154 H15L 109.5
H15J C154 H15L 109.5
H15K C154 H15L 109.5
N11 C155 C156 118.9
N11 C155 C165 122.5
C156 C155 C165 118.6
C161 C156 C157 120.1
C161 C156 C155 120.6
C157 C156 C155 119.2
C158 C157 C156 119.1
C158 C157 C164 116.5
C156 C157 C164 124.4
C159 C158 C157 123.2
C159 C158 H15M 118.4
C157 C158 H15M 118.4
C158 C159 C160 115.3
C158 C159 C163 121.8
C160 C159 C163 122.8
C161 C160 C159 122.6
C161 C160 H16A 118.7
C159 C160 H16A 118.7
C156 C161 C160 119.5
C156 C161 C162 123.2
C160 C161 C162 117.0
C161 C162 H16B 109.5
C161 C162 H16C 109.5
H16B C162 H16C 109.5
C161 C162 H16D 109.5
H16B C162 H16D 109.5
H16C C162 H16D 109.5
C159 C163 H16E 109.5
C159 C163 H16F 109.5
H16E C163 H16F 109.5
C159 C163 H16G 109.5
H16E C163 H16G 109.5
H16F C163 H16G 109.5
C157 C164 H16H 109.5
C157 C164 H16I 109.5
H16H C164 H16I 109.5
C157 C164 H16J 109.5
H16H C164 H16J 109.5
H16I C164 H16J 109.5
C166 C165 C167 106.9
C166 C165 C168 111.3
C167 C165 C168 110.1
C166 C165 C155 109.1
C167 C165 C155 108.6
C168 C165 C155 110.8
C165 C166 H16K 109.5
C165 C166 H16L 109.5
H16K C166 H16L 109.5
C165 C166 H16M 109.5
H16K C166 H16M 109.5
H16L C166 H16M 109.5
C165 C167 H16N 109.5
C165 C167 H16O 109.5
H16N C167 H16O 109.5
C165 C167 H16P 109.5
H16N C167 H16P 109.5
H16O C167 H16P 109.5
C165 C168 H16Q 109.5
C165 C168 H16R 109.5
H16Q C168 H16R 109.5
C165 C168 H16S 109.5
H16Q C168 H16S 109.5
H16R C168 H16S 109.5
N12 C169 C170 119.9
N12 C169 C179 122.5
C170 C169 C179 117.5
C175 C170 C171 121.8
C175 C170 C169 119.0
C171 C170 C169 119.1
C172 C171 C170 116.4
C172 C171 C177 122.8
C170 C171 C177 120.7
C173 C172 C171 123.0
C173 C172 H17A 118.5
C171 C172 H17A 118.5
C172 C173 C174 123.2
C172 C173 C178 121.2
C174 C173 C178 115.5
C173 C174 C175 119.0
C173 C174 H17B 120.5
C175 C174 H17B 120.5
C170 C175 C174 116.4
C170 C175 C176 121.1
C174 C175 C176 122.4
C175 C176 H17C 109.5
C175 C176 H17D 109.5
H17C C176 H17D 109.5
C175 C176 H17E 109.5
H17C C176 H17E 109.5
H17D C176 H17E 109.5
C171 C177 H17F 109.5
C171 C177 H17G 109.5
H17F C177 H17G 109.5
C171 C177 H17H 109.5
H17F C177 H17H 109.5
H17G C177 H17H 109.5
C173 C178 H17I 109.5
C173 C178 H17J 109.5
H17I C178 H17J 109.5
C173 C178 H17K 109.5
H17I C178 H17K 109.5
H17J C178 H17K 109.5
C180 C179 C181 112.1
C180 C179 C182 110.0
C181 C179 C182 107.5
C180 C179 C169 113.2
C181 C179 C169 107.0
C182 C179 C169 106.8
C179 C180 H18B 109.5
C179 C180 H18C 109.5
H18B C180 H18C 109.5
C179 C180 H18D 109.5
H18B C180 H18D 109.5
H18C C180 H18D 109.5
C179 C181 H18E 109.5
C179 C181 H18F 109.5
H18E C181 H18F 109.5
C179 C181 H18G 109.5
H18E C181 H18G 109.5
H18F C181 H18G 109.5
C179 C182 H18H 109.5
C179 C182 H18I 109.5
H18H C182 H18I 109.5
C179 C182 H18J 109.5
H18H C182 H18J 109.5
H18I C182 H18J 109.5
O1 C183 H18K 109.5
O1 C183 H18L 109.5
H18K C183 H18L 109.5
O1 C183 H18M 109.5
H18K C183 H18M 109.5
H18L C183 H18M 109.5
O1 C184 C185 108.9
O1 C184 K1 52.4
C185 C184 K1 83.1
O1 C184 H18N 109.9
C185 C184 H18N 109.9
K1 C184 H18N 77.7
O1 C184 H18Z 109.9
C185 C184 H18Z 109.9
K1 C184 H18Z 161.7
H18N C184 H18Z 108.3
O2 C185 C184 107.4
O2 C185 H18O 110.2
C184 C185 H18O 110.2
O2 C185 H18P 110.2
C184 C185 H18P 110.2
H18O C185 H18P 108.5
O2 C186 H18Q 109.5
O2 C186 H18R 109.5
H18Q C186 H18R 109.5
O2 C186 H18S 109.5
H18Q C186 H18S 109.5
H18R C186 H18S 109.5
C53 C54A H54D 109.5
C53 C54A H54E 109.5
C53 C54A H54F 109.5
C53 C55A H55A 109.5
C53 C55A H55B 109.5
H55A C55A H55B 109.5
C53 C55A H55C 109.5
H55A C55A H55C 109.5
H55B C55A H55C 109.5
C53 C56A H56D 109.5
C53 C56A H56E 109.5
H56D C56A H56E 109.5
C53 C56A H56F 109.5
H56D C56A H56F 109.5
H56E C56A H56F 109.5
C53 C54B H54A 109.5
C53 C54B H54B 109.5
H54A C54B H54B 109.5
C53 C54B H54C 109.5
H54A C54B H54C 109.5
H54B C54B H54C 109.5
C53 C55B H55D 109.5
C53 C55B H55E 109.5
H55D C55B H55E 109.5
C53 C55B H55F 109.5
H55D C55B H55F 109.5
H55E C55B H55F 109.5
C53 C56B H56A 109.5
C53 C56B H56B 109.5
H56A C56B H56B 109.5
C53 C56B H56C 109.5
H56A C56B H56C 109.5
H56B C56B H56C 109.5
C95 C96A H96A 109.5
C95 C96A H96B 109.5
H96A C96A H96B 109.5
C95 C96A H96C 109.5
H96A C96A H96C 109.5
H96B C96A H96C 109.5
C95 C97A H97A 109.5
C95 C97A H97B 109.5
H97A C97A H97B 109.5
C95 C97A H97C 109.5
H97A C97A H97C 109.5
H97B C97A H97C 109.5
C95 C98A H98A 109.5
C95 C98A H98B 109.5
H98A C98A H98B 109.5
C95 C98A H98C 109.5
H98A C98A H98C 109.5
H98B C98A H98C 109.5
C95 C96B H96D 109.5
C95 C96B H96E 109.5
H96D C96B H96E 109.5
C95 C96B H96F 109.5
H96D C96B H96F 109.5
H96E C96B H96F 109.5
C95 C97B H97D 109.5
C95 C97B H97E 109.5
H97D C97B H97E 109.5
C95 C97B H97F 109.5
H97D C97B H97F 109.5
H97E C97B H97F 109.5
C95 C98B H98D 109.5
C95 C98B H98E 109.5
H98D C98B H98E 109.5
C95 C98B H98F 109.5
H98D C98B H98F 109.5
H98E C98B H98F 109.5
C188 O3 C187 111.3
C188 O3 K2 123.1
C187 O3 K2 122.9
C189 O4 C190 120.0
C189 O4 K2 104.8
C190 O4 K2 129.8
O3 C187 H18T 109.5
O3 C187 H18U 109.5
H18T C187 H18U 109.5
O3 C187 H18V 109.5
H18T C187 H18V 109.5
H18U C187 H18V 109.5
O3 C188 C189 104.3
O3 C188 H18W 110.9
C189 C188 H18W 110.9
O3 C188 H18X 110.9
C189 C188 H18X 110.9
H18W C188 H18X 108.9
O4 C189 C188 103.3
O4 C189 K2 53.1
C188 C189 K2 84.1
O4 C189 H18Y 111.1
C188 C189 H18Y 111.1
K2 C189 H18Y 73.2
O4 C189 H19D 111.1
C188 C189 H19D 111.1
K2 C189 H19D 161.4
H18Y C189 H19D 109.1
O4 C190 H19A 109.5
O4 C190 H19B 109.5
H19A C190 H19B 109.5
O4 C190 H19C 109.5
H19A C190 H19C 109.5
H19B C190 H19C 109.5
C75 C80A H80A 109.5
C75 C80A H80B 109.5
C75 C80A H80C 109.5
C75 C80B H80D 109.5
C75 C80B H80E 109.5
C75 C80B H80F 109.5

loop_
_geom_bond_atom_site_label_1
_geom_bond_atom_site_label_2
_geom_bond_distance
U1 N3 2.2308
U1 N2 2.2806
U1 N1 2.2807
U1 C1 2.6017
U1 C2 2.6265
U1 C4 2.6276
U1 C3 2.6281
U1 C5 2.6465
U1 C6 2.6560
U1 K1 3.7308
U2 N4 2.1938
U2 N6 2.1982
U2 N5 2.2261
U2 C2 2.6161
U2 C6 2.6340
U2 C4 2.6380
U2 C1 2.6404
U2 C5 2.6427
U2 C3 2.6511
U3 N9 2.2291
U3 N7 2.2423
U3 N8 2.2478
U3 C8 2.5895
U3 C13 2.6015
U3 C9 2.6024
U3 C12 2.6058
U3 C10 2.6082
U3 C11 2.6121
U3 K2 3.7536
U4 N11 2.2036
U4 N10 2.2064
U4 N12 2.2065
U4 C13 2.6129
U4 C12 2.6173
U4 C11 2.6364
U4 C8 2.6448
U4 C10 2.6629
U4 C9 2.6985
K1 O2 2.6572
K1 O1 2.8180
K1 N1 2.9097
K1 N2 2.9210
K1 C30 3.1131
K1 C16 3.2504
K1 C31 3.3739
K1 C17 3.4124
K1 C35 3.4248
K1 C184 3.4362
K1 C15 3.4468
K1 C29 3.4518
K2 O3 2.7257
K2 O4 2.8645
K2 N9 2.9590
K2 N8 3.0108
K2 C114 3.2130
K2 C128 3.2805
K2 C119 3.3368
K2 C189 3.4645
K2 C113 3.5218
N1 C15 1.2218
N2 C29 1.2382
N3 C43 1.2450
N4 C57 1.2847
N5 C71 1.2428
N6 C85 1.2744
N7 C99 1.2577
N8 C113 1.2700
N9 C127 1.3123
N10 C141 1.2730
N11 C155 1.2627
N12 C169 1.2691
O1 C184 1.3689
O1 C183 1.4872
O2 C185 1.3760
O2 C186 1.4046
C1 C2 1.3895
C1 C6 1.4642
C1 H1A 0.9500
C2 C3 1.4766
C2 H2A 0.9500
C3 C4 1.4320
C3 H3A 0.9500
C4 C5 1.3702
C4 H4A 0.9500
C5 C6 1.4282
C5 C7 1.5621
C6 H6A 0.9500
C7 H7A 0.9800
C7 H7B 0.9800
C7 H7C 0.9800
C8 C13 1.3941
C8 C9 1.4354
C8 H8A 0.9500
C9 C10 1.3896
C9 H9A 0.9500
C10 C11 1.3890
C10 C14 1.5861
C11 C12 1.4094
C11 H11A 0.9500
C12 C13 1.4172
C12 H12A 0.9500
C13 H13A 0.9500
C14 H14A 0.9800
C14 H14B 0.9800
C14 H14C 0.9800
C15 C16 1.4999
C15 C25 1.5739
C16 C17 1.3925
C16 C21 1.4099
C17 C18 1.4119
C17 C22 1.5725
C18 C19 1.3798
C18 H18A 0.9500
C19 C20 1.4074
C19 C24 1.5513
C20 C21 1.3490
C20 H20A 0.9500
C21 C23 1.5134
C22 H22A 0.9800
C22 H22B 0.9800
C22 H22C 0.9800
C23 H23A 0.9800
C23 H23B 0.9800
C23 H23C 0.9800
C24 H24A 0.9800
C24 H24B 0.9800
C24 H24C 0.9800
C25 C28 1.5229
C25 C27 1.5268
C25 C26 1.5436
C26 H26A 0.9800
C26 H26B 0.9800
C26 H26C 0.9800
C27 H27A 0.9800
C27 H27B 0.9800
C27 H27C 0.9800
C28 H28A 0.9800
C28 H28B 0.9800
C28 H28C 0.9800
C29 C30 1.5203
C29 C39 1.5757
C30 C31 1.3816
C30 C35 1.4081
C31 C32 1.3965
C31 C37 1.5430
C32 C33 1.3916
C32 H32A 0.9500
C33 C34 1.4158
C33 C38 1.5638
C34 C35 1.4286
C34 H34A 0.9500
C35 C36 1.5111
C36 H36A 0.9800
C36 H36B 0.9800
C36 H36C 0.9800
C37 H37A 0.9800
C37 H37B 0.9800
C37 H37C 0.9800
C38 H38A 0.9800
C38 H38B 0.9800
C38 H38C 0.9800
C39 C40 1.5621
C39 C42 1.5663
C39 C41 1.5802
C40 H40A 0.9800
C40 H40B 0.9800
C40 H40C 0.9800
C41 H41A 0.9800
C41 H41B 0.9800
C41 H41C 0.9800
C42 H42A 0.9800
C42 H42B 0.9800
C42 H42C 0.9800
C43 C44 1.5126
C43 C53 1.5753
C44 C49 1.4011
C44 C45 1.4131
C45 C46 1.3885
C45 C51 1.5139
C46 C47 1.4327
C46 H46A 0.9500
C47 C48 1.3805
C47 C52 1.5098
C48 C49 1.4264
C48 H48A 0.9500
C49 C50 1.5678
C50 H50A 0.9800
C50 H50B 0.9800
C50 H50C 0.9800
C51 H51A 0.9800
C51 H51B 0.9800
C51 H51C 0.9800
C52 H52A 0.9800
C52 H52B 0.9800
C52 H52C 0.9800
C53 C55A 1.3755
C53 C54B 1.3848
C53 C54A 1.3868
C53 C56A 1.4765
C53 C56B 1.5177
C53 C55B 1.5922
C57 C58 1.5097
C57 C67 1.5303
C58 C63 1.3817
C58 C59 1.4406
C59 C60 1.3645
C59 C66 1.5498
C60 C61 1.4316
C60 H60A 0.9500
C61 C62 1.3423
C61 C65 1.5985
C62 C63 1.4165
C62 H62A 0.9500
C63 C64 1.5393
C64 H64A 0.9800
C64 H64B 0.9800
C64 H64C 0.9800
C65 H65A 0.9800
C65 H65B 0.9800
C65 H65C 0.9800
C66 H66A 0.9800
C66 H66B 0.9800
C66 H66C 0.9800
C67 C70 1.4965
C67 C69 1.5441
C67 C68 1.5816
C68 H68A 0.9800
C68 H68B 0.9800
C68 H68C 0.9800
C69 H69A 0.9800
C69 H69B 0.9800
C69 H69C 0.9800
C70 H70A 0.9800
C70 H70B 0.9800
C70 H70C 0.9800
C71 C72 1.4951
C71 C81 1.5694
C72 C77 1.3938
C72 C73 1.4163
C73 C74 1.4080
C73 C79 1.5071
C74 C75 1.3482
C74 H74A 0.9500
C75 C76 1.4632
C75 C80B 1.5701
C75 C80A 1.6403
C76 C77 1.4055
C76 H76A 0.9500
C77 C78 1.5327
C78 H78A 0.9800
C78 H78B 0.9800
C78 H78C 0.9800
C79 H79A 0.9800
C79 H79B 0.9800
C79 H79C 0.9800
C81 C82 1.5212
C81 C84 1.5538
C81 C83 1.5912
C82 H82A 0.9800
C82 H82B 0.9800
C82 H82C 0.9800
C83 H83A 0.9800
C83 H83B 0.9800
C83 H83C 0.9800
C84 H84A 0.9800
C84 H84B 0.9800
C84 H84C 0.9800
C85 C86 1.5194
C85 C95 1.5684
C86 C91 1.4072
C86 C87 1.4086
C87 C88 1.4119
C87 C94 1.5198
C88 C89 1.4125
C88 H88A 0.9500
C89 C90 1.3462
C89 C93 1.4816
C90 C91 1.4135
C90 H90A 0.9500
C91 C92 1.5686
C92 H92A 0.9800
C92 H92B 0.9800
C92 H92C 0.9800
C93 H93A 0.9800
C93 H93B 0.9800
C93 H93C 0.9800
C94 H94A 0.9800
C94 H94B 0.9800
C94 H94C 0.9800
C95 C97B 1.4585
C95 C97A 1.4585
C95 C96B 1.5307
C95 C96A 1.5307
C95 C98B 1.5660
C95 C98A 1.5660
C99 C109 1.5155
C99 C100 1.5514
C100 C105 1.3755
C100 C101 1.4070
C101 C102 1.4042
C101 C107 1.5447
C102 C103 1.3996
C102 H90D 0.9500
C103 C104 1.3824
C103 C108 1.5943
C104 C105 1.3920
C104 H90B 0.9500
C105 C106 1.5112
C106 H90C 0.9800
C106 H10D 0.9800
C106 H10E 0.9800
C107 H10F 0.9800
C107 H10G 0.9800
C107 H10H 0.9800
C108 H10I 0.9800
C108 H10J 0.9800
C108 H10K 0.9800
C109 C112 1.5279
C109 C110 1.5392
C109 C111 1.5755
C110 H10A 0.9800
C110 H11B 0.9800
C110 H11C 0.9800
C111 H11D 0.9800
C111 H11E 0.9800
C111 H11F 0.9800
C112 H11G 0.9800
C112 H11H 0.9800
C112 H11I 0.9800
C113 C114 1.5148
C113 C123 1.5686
C114 C119 1.3841
C114 C115 1.3953
C115 C116 1.4077
C115 C121 1.5228
C116 C117 1.3832
C116 H11J 0.9500
C117 C118 1.3712
C117 C122 1.5732
C118 C119 1.4307
C118 H11K 0.9500
C119 C120 1.5473
C120 H10B 0.9800
C120 H12B 0.9800
C120 H12C 0.9800
C121 H12D 0.9800
C121 H12E 0.9800
C121 H12F 0.9800
C122 H12G 0.9800
C122 H12H 0.9800
C122 H12I 0.9800
C123 C126 1.5087
C123 C125 1.5656
C123 C124 1.5766
C124 H12J 0.9800
C124 H12K 0.9800
C124 H12L 0.9800
C125 H12M 0.9800
C125 H12N 0.9800
C125 H12O 0.9800
C126 H12P 0.9800
C126 H12Q 0.9800
C126 H12R 0.9800
C127 C128 1.5119
C127 C137 1.5339
C128 C129 1.3783
C128 C133 1.4082
C129 C130 1.4004
C129 C136 1.5492
C130 C131 1.3764
C130 H10C 0.9500
C131 C132 1.3940
C131 C135 1.5707
C132 C133 1.3978
C132 H13B 0.9500
C133 C134 1.5315
C134 H13C 0.9800
C134 H13D 0.9800
C134 H13E 0.9800
C135 H13F 0.9800
C135 H13G 0.9800
C135 H13H 0.9800
C136 H13I 0.9800
C136 H13J 0.9800
C136 H13K 0.9800
C137 C140 1.5412
C137 C139 1.5691
C137 C138 1.5749
C138 H13L 0.9800
C138 H13M 0.9800
C138 H13N 0.9800
C139 H13O 0.9800
C139 H13P 0.9800
C139 H13Q 0.9800
C140 H14D 0.9800
C140 H14E 0.9800
C140 H14F 0.9800
C141 C142 1.5145
C141 C151 1.5437
C142 C147 1.4016
C142 C143 1.4204
C143 C144 1.3720
C143 C150 1.5161
C144 C145 1.3902
C144 H14G 0.9500
C145 C146 1.4127
C145 C149 1.5335
C146 C147 1.4088
C146 H14H 0.9500
C147 C148 1.5085
C148 H14I 0.9800
C148 H14J 0.9800
C148 H14K 0.9800
C149 H14L 0.9800
C149 H14M 0.9800
C149 H14N 0.9800
C150 H15A 0.9800
C150 H15B 0.9800
C150 H15C 0.9800
C151 C152 1.5203
C151 C153 1.5815
C151 C154 1.5817
C152 H15D 0.9800
C152 H15E 0.9800
C152 H15F 0.9800
C153 H15G 0.9800
C153 H15H 0.9800
C153 H15I 0.9800
C154 H15J 0.9800
C154 H15K 0.9800
C154 H15L 0.9800
C155 C156 1.5357
C155 C165 1.5764
C156 C161 1.3804
C156 C157 1.4018
C157 C158 1.3986
C157 C164 1.5254
C158 C159 1.3942
C158 H15M 0.9500
C159 C160 1.4263
C159 C163 1.4831
C160 C161 1.3941
C160 H16A 0.9500
C161 C162 1.5363
C162 H16B 0.9800
C162 H16C 0.9800
C162 H16D 0.9800
C163 H16E 0.9800
C163 H16F 0.9800
C163 H16G 0.9800
C164 H16H 0.9800
C164 H16I 0.9800
C164 H16J 0.9800
C165 C166 1.5035
C165 C167 1.5064
C165 C168 1.5340
C166 H16K 0.9800
C166 H16L 0.9800
C166 H16M 0.9800
C167 H16N 0.9800
C167 H16O 0.9800
C167 H16P 0.9800
C168 H16Q 0.9800
C168 H16R 0.9800
C168 H16S 0.9800
C169 C170 1.5251
C169 C179 1.5632
C170 C175 1.4135
C170 C171 1.4168
C171 C172 1.4056
C171 C177 1.4910
C172 C173 1.2987
C172 H17A 0.9500
C173 C174 1.3620
C173 C178 1.5791
C174 C175 1.4566
C174 H17B 0.9500
C175 C176 1.5045
C176 H17C 0.9800
C176 H17D 0.9800
C176 H17E 0.9800
C177 H17F 0.9800
C177 H17G 0.9800
C177 H17H 0.9800
C178 H17I 0.9800
C178 H17J 0.9800
C178 H17K 0.9800
C179 C180 1.5222
C179 C181 1.5285
C179 C182 1.5582
C180 H18B 0.9800
C180 H18C 0.9800
C180 H18D 0.9800
C181 H18E 0.9800
C181 H18F 0.9800
C181 H18G 0.9800
C182 H18H 0.9800
C182 H18I 0.9800
C182 H18J 0.9800
C183 H18K 0.9800
C183 H18L 0.9800
C183 H18M 0.9800
C184 C185 1.5992
C184 H18N 0.9900
C184 H18Z 0.9900
C185 H18O 0.9900
C185 H18P 0.9900
C186 H18Q 0.9800
C186 H18R 0.9800
C186 H18S 0.9800
C54A H54D 0.9800
C54A H54E 0.9800
C54A H54F 0.9800
C55A H55A 0.9800
C55A H55B 0.9800
C55A H55C 0.9800
C56A H56D 0.9800
C56A H56E 0.9800
C56A H56F 0.9800
C54B H54A 0.9800
C54B H54B 0.9800
C54B H54C 0.9800
C55B H55D 0.9800
C55B H55E 0.9800
C55B H55F 0.9800
C56B H56A 0.9800
C56B H56B 0.9800
C56B H56C 0.9800
C96A H96A 0.9800
C96A H96B 0.9800
C96A H96C 0.9800
C97A H97A 0.9800
C97A H97B 0.9800
C97A H97C 0.9800
C98A H98A 0.9800
C98A H98B 0.9800
C98A H98C 0.9800
C96B H96D 0.9800
C96B H96E 0.9800
C96B H96F 0.9800
C97B H97D 0.9800
C97B H97E 0.9800
C97B H97F 0.9800
C98B H98D 0.9800
C98B H98E 0.9800
C98B H98F 0.9800
O3 C188 1.3559
O3 C187 1.4347
O4 C189 1.3494
O4 C190 1.4038
C187 H18T 0.9800
C187 H18U 0.9800
C187 H18V 0.9800
C188 C189 1.5508
C188 H18W 0.9900
C188 H18X 0.9900
C189 H18Y 0.9900
C189 H19D 0.9900
C190 H19A 0.9800
C190 H19B 0.9800
C190 H19C 0.9800
C80A H80A 0.9800
C80A H80B 0.9800
C80A H80C 0.9800
C80B H80D 0.9800
C80B H80E 0.9800
C80B H80F 0.9800
